data_7047190
loop_
_publ_author_name
'Mizuhata, Yoshiyuki'
'Fujimori, Shiori'
'Noda, Naoya'
'Kanesato, Shuhei'
'Tokitoh, Norihiro'

_publ_section_title
;
 Generation of stannabenzenes and their monomer-dimer equilibration.
;
_journal_issue 41
_journal_name_full 'Dalton transactions (Cambridge, England : 2003)'
_journal_page_first 14436
_journal_page_last 14444
_journal_paper_doi 10.1039/c8dt02994f
_journal_volume 47
_journal_year 2018
_chemical_formula_moiety 'C42 H80 Cr O3 Si7 Sn'
_chemical_formula_sum 'C42 H80 Cr O3 Si7 Sn'
_chemical_formula_weight 1000.38
_chemical_name_common Bbt-stannabenzene_chromium_complex
_chemical_name_systematic Bbt-stannabenzene_chromium_complex
_chemical_properties_physical Air-sensitive,Moisture-sensitive
_space_group_crystal_system triclinic
_space_group_IT_number 2
_space_group_name_Hall '-P 1'
_space_group_name_H-M_alt 'P -1'
_symmetry_space_group_name_Hall '-P 1'
_symmetry_space_group_name_H-M 'P -1'
_atom_sites_solution_hydrogens geom
_audit_creation_method SHELXL-2018/1
_audit_update_record
;
2018-07-05 deposited with the CCDC.
2018-07-31 downloaded from the CCDC.
;
_cell_angle_alpha 86.335(3)
_cell_angle_beta 87.984(3)
_cell_angle_gamma 70.515(3)
_cell_formula_units_Z 4
_cell_length_a 13.1457(5)
_cell_length_b 17.6295(6)
_cell_length_c 23.9146(8)
_cell_measurement_reflns_used 5909
_cell_measurement_temperature 103(2)
_cell_measurement_theta_max 26.0790
_cell_measurement_theta_min 1.5360
_cell_volume 5213.6(3)
_computing_cell_refinement
;
CrysAlisPro 1.171.38.43 (Rigaku Oxford Diffraction, 2015)'
;
_computing_data_collection CrystalClear
_computing_data_reduction
;
CrysAlisPro 1.171.38.43 (Rigaku Oxford Diffraction, 2015)'
;
_computing_molecular_graphics 'Yadokari-XG (Wakita Nemoto et al., 2011)'
_computing_publication_material
;
Yadokari-XG (Wakita,Nemoto et al., 2011)
;
_computing_structure_refinement 'SHELXL-2018/1 (Sheldrick, 2018)'
_computing_structure_solution SHELXT
_diffrn_ambient_temperature 103(2)
_diffrn_measured_fraction_theta_full 0.994
_diffrn_measured_fraction_theta_max 0.994
_diffrn_measurement_device_type 'Rigaku Saturn'
_diffrn_measurement_method \w
_diffrn_radiation_type MoK\a
_diffrn_radiation_wavelength 0.71073
_diffrn_reflns_av_R_equivalents 0.1023
_diffrn_reflns_av_unetI/netI 0.1538
_diffrn_reflns_Laue_measured_fraction_full 0.994
_diffrn_reflns_Laue_measured_fraction_max 0.994
_diffrn_reflns_limit_h_max 15
_diffrn_reflns_limit_h_min -15
_diffrn_reflns_limit_k_max 20
_diffrn_reflns_limit_k_min -21
_diffrn_reflns_limit_l_max 28
_diffrn_reflns_limit_l_min -28
_diffrn_reflns_number 44242
_diffrn_reflns_point_group_measured_fraction_full 0.994
_diffrn_reflns_point_group_measured_fraction_max 0.994
_diffrn_reflns_theta_full 25.242
_diffrn_reflns_theta_max 25.249
_diffrn_reflns_theta_min 1.533
_diffrn_source 'fine-focus sealed tube'
_exptl_absorpt_coefficient_mu 0.882
_exptl_absorpt_correction_T_max 1.00000
_exptl_absorpt_correction_T_min 0.90639
_exptl_absorpt_correction_type multi-scan
_exptl_absorpt_process_details
;
CrysAlisPro 1.171.38.43 (Rigaku Oxford Diffraction, 2015)
Empirical absorption correction using spherical harmonics,
 implemented in SCALE3 ABSPACK scaling algorithm.
;
_exptl_crystal_colour orange
_exptl_crystal_density_diffrn 1.274
_exptl_crystal_density_method 'not measured'
_exptl_crystal_description prism
_exptl_crystal_F_000 2112
_exptl_crystal_recrystallization_method 'Re-crystallisation from solvent: hexane'
_exptl_crystal_size_max 0.200
_exptl_crystal_size_mid 0.100
_exptl_crystal_size_min 0.100
_refine_diff_density_max 0.979
_refine_diff_density_min -0.782
_refine_diff_density_rms 0.118
_refine_ls_extinction_method none
_refine_ls_goodness_of_fit_ref 0.993
_refine_ls_hydrogen_treatment constr
_refine_ls_matrix_type full
_refine_ls_number_parameters 1149
_refine_ls_number_reflns 18779
_refine_ls_number_restraints 6
_refine_ls_restrained_S_all 0.993
_refine_ls_R_factor_all 0.1269
_refine_ls_R_factor_gt 0.0606
_refine_ls_shift/su_max 0.001
_refine_ls_shift/su_mean 0.000
_refine_ls_structure_factor_coef Fsqd
_refine_ls_weighting_details 'w=1/[\s^2^(Fo^2^)+(0.0200P)^2^] where P=(Fo^2^+2Fc^2^)/3'
_refine_ls_weighting_scheme calc
_refine_ls_wR_factor_gt 0.0892
_refine_ls_wR_factor_ref 0.1097
_reflns_Friedel_coverage 0.000
_reflns_number_gt 11237
_reflns_number_total 18779
_reflns_threshold_expression 'I > 2\s(I)'
_cod_data_source_file c8dt02994f2.cif
_cod_data_source_block Snbz_Cr
_cod_depositor_comments 'Adding full bibliography for 7047189--7047190.cif.'
_cod_database_code 7047190
_shelx_shelxl_version_number 2018/1
_shelx_space_group_comment
;
The symmetry employed for this shelxl refinement is uniquely defined
by the following loop, which should always be used as a source of
symmetry information in preference to the above space-group names.
They are only intended as comments.
;
_shelx_estimated_absorpt_t_min 0.843
_shelx_estimated_absorpt_t_max 0.917

loop_
_space_group_symop_operation_xyz
'x, y, z'
'-x, -y, -z'

loop_
_atom_site_label
_atom_site_type_symbol
_atom_site_fract_x
_atom_site_fract_y
_atom_site_fract_z
_atom_site_U_iso_or_equiv
_atom_site_adp_type
_atom_site_occupancy
_atom_site_site_symmetry_order
_atom_site_calc_flag
_atom_site_refinement_flags_posn
_atom_site_refinement_flags_adp
_atom_site_refinement_flags_occupancy
_atom_site_disorder_assembly
_atom_site_disorder_group
Sn1 Sn 0.61228(3) 0.38311(3) 0.67624(2) 0.01645(11) Uani 1 1 d . . . . .
C1 C 0.6178(5) 0.4655(4) 0.6107(2) 0.0198(15) Uani 1 1 d . . . . .
C2 C 0.6729(5) 0.4368(4) 0.5612(2) 0.0222(15) Uani 1 1 d . . . . .
H2 H 0.685080 0.479572 0.535052 0.027 Uiso 1 1 calc R U . . .
C3 C 0.7382(5) 0.3562(4) 0.5490(3) 0.0279(17) Uani 1 1 d . . . . .
H3 H 0.785575 0.350824 0.514813 0.033 Uiso 1 1 calc R U . . .
C4 C 0.7603(5) 0.2880(4) 0.5857(3) 0.0255(16) Uani 1 1 d . . . . .
H4 H 0.822473 0.240085 0.575031 0.031 Uiso 1 1 calc R U . . .
C5 C 0.7198(4) 0.2847(4) 0.6398(2) 0.0220(15) Uani 1 1 d . . . . .
H5 H 0.756666 0.236269 0.664835 0.026 Uiso 1 1 calc R U . . .
C6 C 0.5621(5) 0.5568(4) 0.6140(2) 0.0231(15) Uani 1 1 d . . . . .
C7 C 0.5233(5) 0.5782(4) 0.6729(3) 0.0355(19) Uani 1 1 d . . . . .
H7 H 0.475455 0.548184 0.685909 0.053 Uiso 1 1 calc R U . . .
H7A H 0.483825 0.636176 0.673310 0.053 Uiso 1 1 calc R U . . .
H7B H 0.585412 0.564263 0.697677 0.053 Uiso 1 1 calc R U . . .
C8 C 0.6385(5) 0.6044(4) 0.5949(3) 0.0380(19) Uani 1 1 d . . . . .
H8 H 0.599569 0.662274 0.596533 0.057 Uiso 1 1 calc R U . . .
H8A H 0.663599 0.592020 0.556446 0.057 Uiso 1 1 calc R U . . .
H8B H 0.700619 0.588927 0.619830 0.057 Uiso 1 1 calc R U . . .
C9 C 0.4669(5) 0.5831(4) 0.5738(3) 0.0380(19) Uani 1 1 d . . . . .
H9 H 0.414981 0.556068 0.585707 0.057 Uiso 1 1 calc R U . . .
H9A H 0.493165 0.568531 0.535778 0.057 Uiso 1 1 calc R U . . .
H9B H 0.431649 0.641607 0.574181 0.057 Uiso 1 1 calc R U . . .
Cr1 Cr 0.80251(8) 0.38476(6) 0.62591(4) 0.0206(2) Uani 1 1 d . . . . .
C10 C 0.8104(5) 0.4400(4) 0.6877(3) 0.0237(16) Uani 1 1 d . . . . .
O1 O 0.8171(4) 0.4762(3) 0.72526(17) 0.0318(12) Uani 1 1 d . . . . .
C11 C 0.8797(5) 0.4422(4) 0.5876(3) 0.0250(16) Uani 1 1 d . . . . .
O2 O 0.9314(4) 0.4774(3) 0.56521(19) 0.0394(13) Uani 1 1 d . . . . .
C12 C 0.9318(5) 0.3071(4) 0.6422(3) 0.0277(16) Uani 1 1 d . . . . .
O3 O 1.0157(4) 0.2583(3) 0.65163(19) 0.0377(12) Uani 1 1 d . . . . .
C13 C 0.5169(4) 0.3685(3) 0.7478(2) 0.0102(13) Uani 1 1 d . . . . .
C14 C 0.5565(4) 0.3568(3) 0.8021(2) 0.0104(13) Uani 1 1 d . . . . .
C15 C 0.4980(4) 0.3295(3) 0.8447(2) 0.0130(13) Uani 1 1 d . . . . .
H15 H 0.525155 0.320698 0.881758 0.016 Uiso 1 1 calc R U . . .
C16 C 0.4023(5) 0.3147(3) 0.8352(2) 0.0152(14) Uani 1 1 d . . . . .
C17 C 0.3630(4) 0.3332(3) 0.7798(2) 0.0143(14) Uani 1 1 d . . . . .
H17 H 0.295170 0.328005 0.772313 0.017 Uiso 1 1 calc R U . . .
C18 C 0.4186(4) 0.3587(3) 0.7354(2) 0.0109(13) Uani 1 1 d . . . . .
C19 C 0.6621(4) 0.3689(3) 0.8163(2) 0.0119(13) Uani 1 1 d . . . . .
H19 H 0.685033 0.388841 0.779530 0.014 Uiso 1 1 calc R U . . .
C20 C 0.3751(4) 0.3699(3) 0.6765(2) 0.0168(14) Uani 1 1 d . . . . .
H20 H 0.422099 0.397021 0.655775 0.020 Uiso 1 1 calc R U . . .
C21 C 0.3387(5) 0.2850(4) 0.8822(2) 0.0201(15) Uani 1 1 d . . . . .
Si1 Si 0.64653(14) 0.45506(10) 0.86276(7) 0.0182(4) Uani 1 1 d . . . . .
Si2 Si 0.77674(13) 0.27030(10) 0.83194(7) 0.0197(4) Uani 1 1 d . . . . .
Si3 Si 0.40675(14) 0.27219(12) 0.63862(8) 0.0274(5) Uani 1 1 d . . . . .
Si4 Si 0.23432(14) 0.44767(11) 0.66638(7) 0.0230(4) Uani 1 1 d . . . . .
Si5 Si 0.3207(3) 0.3549(2) 0.94423(12) 0.0312(9) Uani 0.616(3) 1 d . . P A 1
Si6 Si 0.4251(3) 0.17507(19) 0.90890(13) 0.0288(9) Uani 0.616(3) 1 d . . P A 1
Si7 Si 0.2020(2) 0.28363(19) 0.86085(12) 0.0258(9) Uani 0.616(3) 1 d . . P A 1
Si8 Si 0.2161(4) 0.3807(3) 0.90044(18) 0.0218(13) Uani 0.384(3) 1 d . . P A 2
Si9 Si 0.4159(4) 0.2381(3) 0.94599(18) 0.0200(13) Uani 0.384(3) 1 d . . P A 2
Si10 Si 0.2814(4) 0.2043(3) 0.85439(19) 0.0220(13) Uani 0.384(3) 1 d . . P A 2
C22 C 0.5977(5) 0.4402(4) 0.9355(2) 0.0266(16) Uani 1 1 d . . . . .
H22 H 0.640755 0.386990 0.951321 0.040 Uiso 1 1 calc R U . . .
H22A H 0.521727 0.443980 0.934626 0.040 Uiso 1 1 calc R U . . .
H22B H 0.605085 0.481953 0.958624 0.040 Uiso 1 1 calc R U . . .
C23 C 0.5454(5) 0.5477(3) 0.8309(2) 0.0264(16) Uani 1 1 d . . . . .
H23 H 0.529204 0.591079 0.856946 0.040 Uiso 1 1 calc R U . . .
H23A H 0.479191 0.536491 0.823372 0.040 Uiso 1 1 calc R U . . .
H23B H 0.574804 0.564121 0.795794 0.040 Uiso 1 1 calc R U . . .
C24 C 0.7786(5) 0.4705(4) 0.8688(2) 0.0258(16) Uani 1 1 d . . . . .
H24 H 0.806265 0.479763 0.831325 0.039 Uiso 1 1 calc R U . . .
H24A H 0.829883 0.422536 0.887419 0.039 Uiso 1 1 calc R U . . .
H24B H 0.769366 0.517378 0.890880 0.039 Uiso 1 1 calc R U . . .
C25 C 0.7981(5) 0.2452(4) 0.9085(2) 0.0290(17) Uani 1 1 d . . . . .
H25 H 0.730058 0.245313 0.926681 0.043 Uiso 1 1 calc R U . . .
H25A H 0.822954 0.285408 0.924880 0.043 Uiso 1 1 calc R U . . .
H25B H 0.852564 0.191725 0.914289 0.043 Uiso 1 1 calc R U . . .
C26 C 0.7480(5) 0.1875(4) 0.7983(3) 0.0305(17) Uani 1 1 d . . . . .
H26 H 0.801604 0.135780 0.810082 0.046 Uiso 1 1 calc R U . . .
H26A H 0.751406 0.195877 0.757496 0.046 Uiso 1 1 calc R U . . .
H26B H 0.675711 0.187294 0.809709 0.046 Uiso 1 1 calc R U . . .
C27 C 0.9043(5) 0.2781(4) 0.8005(2) 0.0295(17) Uani 1 1 d . . . . .
H27 H 0.920323 0.322661 0.816419 0.044 Uiso 1 1 calc R U . . .
H27A H 0.896578 0.288098 0.759847 0.044 Uiso 1 1 calc R U . . .
H27B H 0.963400 0.227627 0.808695 0.044 Uiso 1 1 calc R U . . .
C28 C 0.2880(5) 0.2388(4) 0.6314(3) 0.047(2) Uani 1 1 d . . . . .
H28 H 0.309462 0.189424 0.610818 0.070 Uiso 1 1 calc R U . . .
H28A H 0.231302 0.281118 0.610901 0.070 Uiso 1 1 calc R U . . .
H28B H 0.260585 0.228212 0.668688 0.070 Uiso 1 1 calc R U . . .
C29 C 0.5108(5) 0.1896(4) 0.6782(3) 0.0338(18) Uani 1 1 d . . . . .
H29 H 0.484840 0.184080 0.716638 0.051 Uiso 1 1 calc R U . . .
H29A H 0.577751 0.202421 0.678860 0.051 Uiso 1 1 calc R U . . .
H29B H 0.524446 0.138936 0.659846 0.051 Uiso 1 1 calc R U . . .
C30 C 0.4591(5) 0.2918(4) 0.5673(2) 0.040(2) Uani 1 1 d . . . . .
H30 H 0.478462 0.242674 0.546506 0.061 Uiso 1 1 calc R U . . .
H30A H 0.523081 0.307749 0.570961 0.061 Uiso 1 1 calc R U . . .
H30B H 0.403242 0.335121 0.547103 0.061 Uiso 1 1 calc R U . . .
C31 C 0.1175(5) 0.4155(4) 0.6884(3) 0.0280(17) Uani 1 1 d . . . . .
H31 H 0.125610 0.394997 0.727637 0.042 Uiso 1 1 calc R U . . .
H31A H 0.114508 0.372917 0.664773 0.042 Uiso 1 1 calc R U . . .
H31B H 0.050748 0.461625 0.684430 0.042 Uiso 1 1 calc R U . . .
C32 C 0.2193(5) 0.4775(4) 0.5900(2) 0.044(2) Uani 1 1 d . . . . .
H32 H 0.154490 0.524795 0.584139 0.066 Uiso 1 1 calc R U . . .
H32A H 0.212785 0.432799 0.569683 0.066 Uiso 1 1 calc R U . . .
H32B H 0.282818 0.490547 0.575957 0.066 Uiso 1 1 calc R U . . .
C33 C 0.2303(5) 0.5346(3) 0.7071(3) 0.0351(18) Uani 1 1 d . . . . .
H33 H 0.160251 0.577245 0.702231 0.053 Uiso 1 1 calc R U . . .
H33A H 0.287958 0.555253 0.693827 0.053 Uiso 1 1 calc R U . . .
H33B H 0.240490 0.517408 0.746933 0.053 Uiso 1 1 calc R U . . .
C34 C 0.1963(13) 0.3655(12) 0.9891(6) 0.059(5) Uani 0.616(3) 1 d . . P A 1
H34 H 0.210045 0.318816 1.015802 0.089 Uiso 0.616(3) 1 calc R U P A 1
H34A H 0.135871 0.368527 0.965191 0.089 Uiso 0.616(3) 1 calc R U P A 1
H34B H 0.178255 0.414811 1.009623 0.089 Uiso 0.616(3) 1 calc R U P A 1
C35 C 0.3006(13) 0.4615(18) 0.9146(12) 0.029(4) Uani 0.616(3) 1 d . . P A 1
H35 H 0.291802 0.497253 0.945497 0.043 Uiso 0.616(3) 1 calc R U P A 1
H35A H 0.235918 0.480245 0.891488 0.043 Uiso 0.616(3) 1 calc R U P A 1
H35B H 0.363616 0.461942 0.891663 0.043 Uiso 0.616(3) 1 calc R U P A 1
C36 C 0.4336(6) 0.3211(4) 0.9954(2) 0.039(2) Uani 1 1 d . . . . .
H36 H 0.502404 0.313267 0.975432 0.058 Uiso 0.616(3) 1 calc R U P A 1
H36A H 0.434548 0.270238 1.014862 0.058 Uiso 0.616(3) 1 calc R U P A 1
H36B H 0.423018 0.362188 1.022867 0.058 Uiso 0.616(3) 1 calc R U P A 1
H36C H 0.461156 0.358736 0.972974 0.058 Uiso 0.384(3) 1 calc R U P A 2
H36D H 0.484691 0.294204 1.025207 0.058 Uiso 0.384(3) 1 calc R U P A 2
H36E H 0.363629 0.350809 1.012193 0.058 Uiso 0.384(3) 1 calc R U P A 2
C37 C 0.372(4) 0.1424(18) 0.9778(13) 0.056(8) Uani 0.616(3) 1 d . . P A 1
H37 H 0.306548 0.129846 0.971104 0.083 Uiso 0.616(3) 1 calc R U P A 1
H37A H 0.355631 0.186027 1.003596 0.083 Uiso 0.616(3) 1 calc R U P A 1
H37B H 0.427030 0.094397 0.994194 0.083 Uiso 0.616(3) 1 calc R U P A 1
C38 C 0.5640(5) 0.1616(4) 0.9251(3) 0.044(2) Uani 1 1 d . . . . .
H103 H 0.599958 0.177020 0.891895 0.066 Uiso 0.616(3) 1 calc R U P A 1
H104 H 0.565480 0.195624 0.955750 0.066 Uiso 0.616(3) 1 calc R U P A 1
H105 H 0.601570 0.105018 0.936520 0.066 Uiso 0.616(3) 1 calc R U P A 1
H106 H 0.603706 0.137329 0.959312 0.066 Uiso 0.384(3) 1 calc R U P A 2
H107 H 0.555928 0.119162 0.902976 0.066 Uiso 0.384(3) 1 calc R U P A 2
H108 H 0.603821 0.191546 0.903038 0.066 Uiso 0.384(3) 1 calc R U P A 2
C39 C 0.4137(6) 0.1029(4) 0.8554(3) 0.047(2) Uani 1 1 d . . . . .
H109 H 0.337370 0.112509 0.848073 0.070 Uiso 0.616(3) 1 calc R U P A 1
H110 H 0.450331 0.111779 0.820445 0.070 Uiso 0.616(3) 1 calc R U P A 1
H111 H 0.447421 0.047203 0.870109 0.070 Uiso 0.616(3) 1 calc R U P A 1
H112 H 0.449102 0.095438 0.891673 0.070 Uiso 0.384(3) 1 calc R U P A 2
H113 H 0.391498 0.056164 0.849533 0.070 Uiso 0.384(3) 1 calc R U P A 2
H114 H 0.464073 0.108187 0.825428 0.070 Uiso 0.384(3) 1 calc R U P A 2
C40 C 0.1311(10) 0.2346(7) 0.9142(5) 0.033(3) Uani 0.616(3) 1 d . . P A 1
H40 H 0.167786 0.176130 0.916161 0.049 Uiso 0.616(3) 1 calc R U P A 1
H40A H 0.056033 0.246477 0.903104 0.049 Uiso 0.616(3) 1 calc R U P A 1
H40B H 0.132533 0.255626 0.950981 0.049 Uiso 0.616(3) 1 calc R U P A 1
C41 C 0.1106(5) 0.4000(4) 0.8465(3) 0.053(2) Uani 1 1 d . . . . .
H41 H 0.057119 0.403897 0.817977 0.079 Uiso 0.616(3) 1 calc R U P A 1
H41A H 0.156761 0.431288 0.833276 0.079 Uiso 0.616(3) 1 calc R U P A 1
H41B H 0.073564 0.421285 0.881307 0.079 Uiso 0.616(3) 1 calc R U P A 1
H41C H 0.092812 0.350841 0.842669 0.079 Uiso 0.384(3) 1 calc R U P A 2
H41D H 0.137670 0.415900 0.810516 0.079 Uiso 0.384(3) 1 calc R U P A 2
H41E H 0.045810 0.443324 0.857914 0.079 Uiso 0.384(3) 1 calc R U P A 2
C42 C 0.2131(5) 0.2223(4) 0.7911(3) 0.044(2) Uani 1 1 d . . . . .
H42 H 0.201232 0.171114 0.801054 0.066 Uiso 0.616(3) 1 calc R U P A 1
H42A H 0.285070 0.211741 0.774087 0.066 Uiso 0.616(3) 1 calc R U P A 1
H42B H 0.158417 0.254417 0.764388 0.066 Uiso 0.616(3) 1 calc R U P A 1
H42C H 0.172795 0.184803 0.789215 0.066 Uiso 0.384(3) 1 calc R U P A 2
H42D H 0.265243 0.214529 0.759897 0.066 Uiso 0.384(3) 1 calc R U P A 2
H42E H 0.162895 0.277816 0.788700 0.066 Uiso 0.384(3) 1 calc R U P A 2
C43 C 0.142(2) 0.366(2) 0.9695(11) 0.059(5) Uani 0.384(3) 1 d . . P A 2
H43 H 0.099902 0.330759 0.963794 0.089 Uiso 0.384(3) 1 calc R U P A 2
H43A H 0.093450 0.418594 0.980808 0.089 Uiso 0.384(3) 1 calc R U P A 2
H43B H 0.194954 0.341803 0.998901 0.089 Uiso 0.384(3) 1 calc R U P A 2
C44 C 0.354(6) 0.173(3) 0.992(2) 0.056(8) Uani 0.384(3) 1 d . . P A 2
H44 H 0.280100 0.205063 1.002680 0.083 Uiso 0.384(3) 1 calc R U P A 2
H44A H 0.397105 0.152552 1.025341 0.083 Uiso 0.384(3) 1 calc R U P A 2
H44B H 0.351569 0.127473 0.970788 0.083 Uiso 0.384(3) 1 calc R U P A 2
C45 C 0.1669(16) 0.1917(12) 0.8987(9) 0.033(3) Uani 0.384(3) 1 d . . P A 2
H45 H 0.104017 0.240855 0.894683 0.049 Uiso 0.384(3) 1 calc R U P A 2
H45A H 0.188412 0.181752 0.937995 0.049 Uiso 0.384(3) 1 calc R U P A 2
H45B H 0.148508 0.145968 0.886406 0.049 Uiso 0.384(3) 1 calc R U P A 2
Sn2 Sn 0.15323(3) 0.11422(3) 0.36636(2) 0.01623(11) Uani 1 1 d . . . . .
C46 C 0.1660(4) 0.1688(3) 0.4391(2) 0.0164(14) Uani 1 1 d . . . . .
C47 C 0.2196(5) 0.1198(4) 0.4845(2) 0.0222(16) Uani 1 1 d . . . . .
H47 H 0.236887 0.150485 0.514436 0.027 Uiso 1 1 calc R U . . .
C48 C 0.2786(5) 0.0361(4) 0.4886(3) 0.0322(18) Uani 1 1 d . . . . .
H48 H 0.326126 0.016337 0.521934 0.039 Uiso 1 1 calc R U . . .
C49 C 0.2940(5) -0.0177(4) 0.4457(3) 0.0291(17) Uani 1 1 d . . . . .
H49 H 0.352003 -0.071187 0.451481 0.035 Uiso 1 1 calc R U . . .
C50 C 0.2498(5) 0.0014(3) 0.3926(3) 0.0232(15) Uani 1 1 d . . . . .
H50 H 0.282096 -0.037719 0.363046 0.028 Uiso 1 1 calc R U . . .
C51 C 0.1176(5) 0.2598(4) 0.4445(3) 0.0282(17) Uani 1 1 d . . . . .
C52 C 0.0937(5) 0.3047(4) 0.3876(3) 0.045(2) Uani 1 1 d . . . . .
H52 H 0.160810 0.293755 0.365544 0.067 Uiso 1 1 calc R U . . .
H52A H 0.062588 0.362730 0.392668 0.067 Uiso 1 1 calc R U . . .
H52B H 0.042428 0.286763 0.367988 0.067 Uiso 1 1 calc R U . . .
C53 C 0.1940(5) 0.2943(4) 0.4750(3) 0.043(2) Uani 1 1 d . . . . .
H53 H 0.202942 0.272363 0.513858 0.065 Uiso 1 1 calc R U . . .
H53A H 0.162557 0.353193 0.474411 0.065 Uiso 1 1 calc R U . . .
H53B H 0.264413 0.279171 0.455778 0.065 Uiso 1 1 calc R U . . .
C54 C 0.0121(6) 0.2781(4) 0.4790(3) 0.058(3) Uani 1 1 d . . . . .
H54 H -0.038503 0.258496 0.460190 0.088 Uiso 1 1 calc R U . . .
H54A H -0.019826 0.336446 0.482486 0.088 Uiso 1 1 calc R U . . .
H54B H 0.027441 0.251166 0.516413 0.088 Uiso 1 1 calc R U . . .
Cr2 Cr 0.34730(8) 0.08641(6) 0.41628(4) 0.0205(3) Uani 1 1 d . . . . .
O4 O 0.3805(5) 0.2109(4) 0.3342(2) 0.077(2) Uani 1 1 d . . . . .
C55 C 0.3646(5) 0.1618(5) 0.3647(3) 0.041(2) Uani 1 1 d . . . . .
C56 C 0.4356(5) 0.1190(4) 0.4601(2) 0.0215(15) Uani 1 1 d . . . . .
O5 O 0.4958(3) 0.1374(3) 0.48478(18) 0.0358(12) Uani 1 1 d . . . . .
O6 O 0.5546(4) -0.0310(3) 0.3773(3) 0.088(2) Uani 1 1 d . . . . .
C57 C 0.4723(6) 0.0130(5) 0.3914(3) 0.046(2) Uani 1 1 d . . . . .
C58 C 0.0561(4) 0.1382(3) 0.2940(2) 0.0158(14) Uani 1 1 d . . . . .
C59 C 0.0879(4) 0.1656(3) 0.2421(2) 0.0136(13) Uani 1 1 d . . . . .
C60 C 0.0221(4) 0.1714(3) 0.1963(2) 0.0162(14) Uani 1 1 d . . . . .
H60 H 0.043521 0.189426 0.161003 0.019 Uiso 1 1 calc R U . . .
C61 C -0.0737(4) 0.1523(3) 0.1990(2) 0.0160(14) Uani 1 1 d . . . . .
C62 C -0.1021(4) 0.1276(3) 0.2526(2) 0.0146(14) Uani 1 1 d . . . . .
H62 H -0.167322 0.115508 0.256650 0.017 Uiso 1 1 calc R U . . .
C63 C -0.0400(4) 0.1197(3) 0.3001(2) 0.0132(13) Uani 1 1 d . . . . .
C64 C 0.1919(4) 0.1841(3) 0.2342(2) 0.0168(14) Uani 1 1 d . . . . .
H64 H 0.217014 0.182712 0.273357 0.020 Uiso 1 1 calc R U . . .
C65 C -0.0775(4) 0.0902(3) 0.3553(2) 0.0175(14) Uani 1 1 d . . . . .
H65 H -0.022552 0.093312 0.382139 0.021 Uiso 1 1 calc R U . . .
C66 C -0.1442(5) 0.1621(4) 0.1470(2) 0.0273(17) Uani 1 1 d . . . . .
Si11 Si 0.30240(14) 0.09705(12) 0.20157(7) 0.0259(5) Uani 1 1 d . . . . .
Si12 Si 0.17975(16) 0.28979(12) 0.20508(8) 0.0293(5) Uani 1 1 d . . . . .
Si13 Si -0.05829(14) -0.02260(11) 0.35866(8) 0.0253(5) Uani 1 1 d . . . . .
Si14 Si -0.20778(14) 0.16478(10) 0.38295(7) 0.0196(4) Uani 1 1 d . . . . .
Si15 Si -0.0588(7) 0.0993(5) 0.0890(4) 0.0296(17) Uani 0.561(5) 1 d . . P B 1
Si16 Si -0.18220(17) 0.27323(14) 0.11888(8) 0.0456(6) Uani 1 1 d . . . . .
Si17 Si -0.27745(16) 0.14159(12) 0.16449(8) 0.0319(5) Uani 1 1 d . . . . .
Si18 Si -0.0680(10) 0.0707(6) 0.1021(5) 0.033(2) Uani 0.439(5) 1 d . . P B 2
C67 C 0.2783(9) 0.0700(7) 0.1301(4) 0.024(2) Uani 0.561(5) 1 d . . P B 1
H67 H 0.280226 0.113224 0.102603 0.037 Uiso 0.561(5) 1 calc R U P B 1
H67A H 0.207502 0.062961 0.129468 0.037 Uiso 0.561(5) 1 calc R U P B 1
H67B H 0.334548 0.019693 0.120695 0.037 Uiso 0.561(5) 1 calc R U P B 1
C68 C 0.3186(11) -0.0026(8) 0.2460(5) 0.030(4) Uani 0.561(5) 1 d . . P B 1
H68 H 0.366988 -0.048204 0.226200 0.045 Uiso 0.561(5) 1 calc R U P B 1
H68A H 0.247896 -0.009380 0.251645 0.045 Uiso 0.561(5) 1 calc R U P B 1
H68B H 0.349139 -0.000380 0.282372 0.045 Uiso 0.561(5) 1 calc R U P B 1
C69 C 0.4389(16) 0.1077(12) 0.2021(6) 0.031(4) Uani 0.561(5) 1 d . . P B 1
H69 H 0.491306 0.062231 0.183983 0.046 Uiso 0.561(5) 1 calc R U P B 1
H69A H 0.460204 0.108250 0.240933 0.046 Uiso 0.561(5) 1 calc R U P B 1
H69B H 0.436956 0.158209 0.181792 0.046 Uiso 0.561(5) 1 calc R U P B 1
C70 C 0.3029(11) 0.1239(9) 0.1235(5) 0.024(2) Uani 0.439(5) 1 d . . P B 2
H70 H 0.354827 0.079113 0.104517 0.037 Uiso 0.439(5) 1 calc R U P B 2
H70A H 0.323534 0.172332 0.116939 0.037 Uiso 0.439(5) 1 calc R U P B 2
H70B H 0.230669 0.134227 0.108722 0.037 Uiso 0.439(5) 1 calc R U P B 2
C71 C 0.2774(12) 0.0071(10) 0.2180(7) 0.020(4) Uani 0.439(5) 1 d . . P B 2
H71 H 0.326057 -0.035588 0.196001 0.029 Uiso 0.439(5) 1 calc R U P B 2
H71A H 0.202389 0.014071 0.209354 0.029 Uiso 0.439(5) 1 calc R U P B 2
H71B H 0.289573 -0.007656 0.258062 0.029 Uiso 0.439(5) 1 calc R U P B 2
C72 C 0.429(2) 0.0965(17) 0.2301(8) 0.031(4) Uani 0.439(5) 1 d . . P B 2
H72 H 0.430402 0.082733 0.270446 0.046 Uiso 0.439(5) 1 calc R U P B 2
H72A H 0.436347 0.149969 0.223420 0.046 Uiso 0.439(5) 1 calc R U P B 2
H72B H 0.489526 0.056480 0.211659 0.046 Uiso 0.439(5) 1 calc R U P B 2
C73 C 0.2107(10) 0.2866(7) 0.1240(4) 0.033(3) Uani 0.561(5) 1 d . . P B 1
H73 H 0.159426 0.266930 0.105759 0.049 Uiso 0.561(5) 1 calc R U P B 1
H73A H 0.284344 0.250308 0.117425 0.049 Uiso 0.561(5) 1 calc R U P B 1
H73B H 0.203690 0.340856 0.108517 0.049 Uiso 0.561(5) 1 calc R U P B 1
C74 C 0.2950(10) 0.3188(7) 0.2330(5) 0.020(3) Uani 0.561(5) 1 d . U P B 1
H74 H 0.291067 0.372276 0.217103 0.030 Uiso 0.561(5) 1 calc R U P B 1
H74A H 0.364149 0.279217 0.222391 0.030 Uiso 0.561(5) 1 calc R U P B 1
H74B H 0.289101 0.319705 0.273964 0.030 Uiso 0.561(5) 1 calc R U P B 1
C75 C 0.0563(9) 0.3578(7) 0.2196(5) 0.030(3) Uani 0.561(5) 1 d . . P B 1
H75 H 0.042552 0.356334 0.260114 0.044 Uiso 0.561(5) 1 calc R U P B 1
H75A H 0.000521 0.344085 0.200467 0.044 Uiso 0.561(5) 1 calc R U P B 1
H75B H 0.054867 0.411928 0.206504 0.044 Uiso 0.561(5) 1 calc R U P B 1
C76 C 0.1103(13) 0.3250(8) 0.1389(6) 0.033(4) Uani 0.439(5) 1 d . . P B 2
H76 H 0.109530 0.379977 0.128811 0.050 Uiso 0.439(5) 1 calc R U P B 2
H76A H 0.036026 0.324642 0.142753 0.050 Uiso 0.439(5) 1 calc R U P B 2
H76B H 0.148089 0.289367 0.109443 0.050 Uiso 0.439(5) 1 calc R U P B 2
C77 C 0.2982(14) 0.3125(11) 0.2059(6) 0.025(5) Uiso 0.439(5) 1 d . . P B 2
H77 H 0.348055 0.283404 0.176938 0.038 Uiso 0.439(5) 1 calc R U P B 2
H77A H 0.331545 0.296422 0.242688 0.038 Uiso 0.439(5) 1 calc R U P B 2
H77B H 0.282029 0.370644 0.198393 0.038 Uiso 0.439(5) 1 calc R U P B 2
C78 C 0.0752(13) 0.3707(9) 0.2568(6) 0.028(4) Uani 0.439(5) 1 d . . P B 2
H78 H 0.109714 0.368624 0.292766 0.041 Uiso 0.439(5) 1 calc R U P B 2
H78A H 0.009303 0.356815 0.262992 0.041 Uiso 0.439(5) 1 calc R U P B 2
H78B H 0.056821 0.425252 0.239135 0.041 Uiso 0.439(5) 1 calc R U P B 2
C79 C -0.1826(5) -0.0470(4) 0.3475(3) 0.050(2) Uani 1 1 d . . . . .
H79 H -0.164354 -0.105493 0.346263 0.074 Uiso 1 1 calc R U . . .
H79A H -0.215032 -0.020897 0.311936 0.074 Uiso 1 1 calc R U . . .
H79B H -0.233955 -0.027480 0.378287 0.074 Uiso 1 1 calc R U . . .
C80 C -0.0075(5) -0.0638(4) 0.4296(3) 0.039(2) Uani 1 1 d . . . . .
H80 H -0.058711 -0.034514 0.457996 0.059 Uiso 1 1 calc R U . . .
H80A H 0.062789 -0.057438 0.434672 0.059 Uiso 1 1 calc R U . . .
H80B H 0.000055 -0.121059 0.433594 0.059 Uiso 1 1 calc R U . . .
C81 C 0.0451(5) -0.0732(3) 0.3055(2) 0.0262(16) Uani 1 1 d . . . . .
H81 H 0.052169 -0.130390 0.305830 0.039 Uiso 1 1 calc R U . . .
H81A H 0.114691 -0.068232 0.314492 0.039 Uiso 1 1 calc R U . . .
H81B H 0.022885 -0.047740 0.268265 0.039 Uiso 1 1 calc R U . . .
C82 C -0.2094(5) 0.2676(3) 0.3578(2) 0.0239(16) Uani 1 1 d . . . . .
H82 H -0.226758 0.276429 0.317871 0.036 Uiso 1 1 calc R U . . .
H82A H -0.138313 0.272409 0.363298 0.036 Uiso 1 1 calc R U . . .
H82B H -0.264028 0.308090 0.379013 0.036 Uiso 1 1 calc R U . . .
C83 C -0.3349(5) 0.1508(4) 0.3624(3) 0.0304(17) Uani 1 1 d . . . . .
H83 H -0.396059 0.199162 0.370196 0.046 Uiso 1 1 calc R U . . .
H83A H -0.343940 0.104187 0.383936 0.046 Uiso 1 1 calc R U . . .
H83B H -0.331852 0.141630 0.322325 0.046 Uiso 1 1 calc R U . . .
C84 C -0.2027(6) 0.1548(4) 0.4611(2) 0.0382(19) Uani 1 1 d . . . . .
H84 H -0.268869 0.192447 0.476794 0.057 Uiso 1 1 calc R U . . .
H84A H -0.140126 0.167259 0.473647 0.057 Uiso 1 1 calc R U . . .
H84B H -0.196485 0.099572 0.473975 0.057 Uiso 1 1 calc R U . . .
C85 C -0.1412(13) 0.0702(10) 0.0373(6) 0.019(3) Uani 0.561(5) 1 d . . P B 1
H85 H -0.186485 0.118619 0.016373 0.028 Uiso 0.561(5) 1 calc R U P B 1
H85A H -0.187263 0.043333 0.057280 0.028 Uiso 0.561(5) 1 calc R U P B 1
H85B H -0.093108 0.033424 0.011203 0.028 Uiso 0.561(5) 1 calc R U P B 1
C86 C 0.0233(9) 0.0011(6) 0.1264(4) 0.029(3) Uani 0.561(5) 1 d . . P B 1
H86 H 0.083843 -0.027779 0.102245 0.043 Uiso 0.561(5) 1 calc R U P B 1
H86A H -0.022504 -0.032221 0.134965 0.043 Uiso 0.561(5) 1 calc R U P B 1
H86B H 0.051030 0.012363 0.161277 0.043 Uiso 0.561(5) 1 calc R U P B 1
C87 C 0.0332(9) 0.1363(7) 0.0452(5) 0.033(3) Uani 0.561(5) 1 d . . P B 1
H87 H 0.076429 0.156560 0.069073 0.049 Uiso 0.561(5) 1 calc R U P B 1
H87A H -0.008541 0.179927 0.019248 0.049 Uiso 0.561(5) 1 calc R U P B 1
H87B H 0.081002 0.092240 0.023935 0.049 Uiso 0.561(5) 1 calc R U P B 1
C88 C -0.3040(5) 0.3077(4) 0.0731(3) 0.044(2) Uani 1 1 d . . . . .
H88 H -0.294761 0.270027 0.043391 0.066 Uiso 1 1 calc R U . . .
H88A H -0.368313 0.309605 0.095667 0.066 Uiso 1 1 calc R U . . .
H88B H -0.312424 0.361587 0.056180 0.066 Uiso 1 1 calc R U . . .
C89 C -0.2278(11) 0.3427(9) 0.1856(6) 0.028(4) Uani 0.561(5) 1 d . . P B 1
H89 H -0.236246 0.398731 0.173773 0.042 Uiso 0.561(5) 1 calc R U P B 1
H89A H -0.172560 0.323445 0.214480 0.042 Uiso 0.561(5) 1 calc R U P B 1
H89B H -0.296566 0.339632 0.200800 0.042 Uiso 0.561(5) 1 calc R U P B 1
C90 C -0.0847(10) 0.3207(7) 0.0841(5) 0.033(3) Uani 0.561(5) 1 d . . P B 1
H90 H -0.077194 0.309939 0.044246 0.050 Uiso 0.561(5) 1 calc R U P B 1
H90A H -0.014116 0.297748 0.101939 0.050 Uiso 0.561(5) 1 calc R U P B 1
H90B H -0.112227 0.379050 0.088280 0.050 Uiso 0.561(5) 1 calc R U P B 1
C91 C -0.3637(5) 0.1443(5) 0.1023(3) 0.052(2) Uani 1 1 d . . . . .
H91 H -0.348735 0.179193 0.071878 0.078 Uiso 1 1 calc R U . . .
H91A H -0.440101 0.165461 0.113278 0.078 Uiso 1 1 calc R U . . .
H91B H -0.347013 0.089684 0.089568 0.078 Uiso 1 1 calc R U . . .
C92 C -0.3641(5) 0.2182(4) 0.2109(3) 0.0344(18) Uani 1 1 d . . . . .
H92 H -0.421105 0.199364 0.227693 0.052 Uiso 1 1 calc R U . . .
H92A H -0.396765 0.268979 0.188992 0.052 Uiso 1 1 calc R U . . .
H92B H -0.320272 0.226758 0.240636 0.052 Uiso 1 1 calc R U . . .
C93 C -0.2361(13) 0.0338(9) 0.1833(5) 0.032(3) Uani 0.561(5) 1 d . . P B 1
H93 H -0.174090 0.018698 0.208265 0.048 Uiso 0.561(5) 1 calc R U P B 1
H93A H -0.215859 0.003624 0.149289 0.048 Uiso 0.561(5) 1 calc R U P B 1
H93B H -0.296034 0.021070 0.202449 0.048 Uiso 0.561(5) 1 calc R U P B 1
C94 C -0.126(2) 0.0896(16) 0.0280(11) 0.036(8) Uiso 0.439(5) 1 d . . P B 2
H94 H -0.071122 0.096098 0.001032 0.054 Uiso 0.439(5) 1 calc R U P B 2
H94A H -0.189282 0.138741 0.026474 0.054 Uiso 0.439(5) 1 calc R U P B 2
H94B H -0.147140 0.043765 0.018522 0.054 Uiso 0.439(5) 1 calc R U P B 2
C95 C -0.0659(12) -0.0345(9) 0.1307(6) 0.035(4) Uiso 0.439(5) 1 d . . P B 2
H95 H -0.140133 -0.034388 0.136456 0.053 Uiso 0.439(5) 1 calc R U P B 2
H95A H -0.027921 -0.048036 0.166371 0.053 Uiso 0.439(5) 1 calc R U P B 2
H95B H -0.028678 -0.074500 0.103652 0.053 Uiso 0.439(5) 1 calc R U P B 2
C96 C 0.0770(11) 0.0581(9) 0.0900(6) 0.030(4) Uiso 0.439(5) 1 d . . P B 2
H96 H 0.111245 0.010131 0.068775 0.045 Uiso 0.439(5) 1 calc R U P B 2
H96A H 0.112732 0.051890 0.126083 0.045 Uiso 0.439(5) 1 calc R U P B 2
H96B H 0.083417 0.105705 0.068661 0.045 Uiso 0.439(5) 1 calc R U P B 2
C97 C -0.1913(14) 0.3336(12) 0.1700(8) 0.020(5) Uiso 0.439(5) 1 d . . P B 2
H97 H -0.257449 0.338897 0.191954 0.030 Uiso 0.439(5) 1 calc R U P B 2
H97A H -0.193367 0.386710 0.154128 0.030 Uiso 0.439(5) 1 calc R U P B 2
H97B H -0.128607 0.311043 0.194249 0.030 Uiso 0.439(5) 1 calc R U P B 2
C98 C -0.0688(13) 0.2635(11) 0.0590(6) 0.042(5) Uani 0.439(5) 1 d . . P B 2
H98 H -0.079211 0.316584 0.040243 0.063 Uiso 0.439(5) 1 calc R U P B 2
H98A H -0.074436 0.226184 0.031596 0.063 Uiso 0.439(5) 1 calc R U P B 2
H98B H 0.002768 0.243078 0.075939 0.063 Uiso 0.439(5) 1 calc R U P B 2
C99 C -0.2695(17) 0.0410(12) 0.2135(6) 0.032(3) Uani 0.439(5) 1 d . . P B 2
H99 H -0.311666 0.056724 0.248061 0.048 Uiso 0.439(5) 1 calc R U P B 2
H99A H -0.194115 0.011403 0.222888 0.048 Uiso 0.439(5) 1 calc R U P B 2
H99B H -0.298897 0.006621 0.193236 0.048 Uiso 0.439(5) 1 calc R U P B 2
C100 C 0.266(3) 0.462(3) 0.911(2) 0.029(4) Uani 0.384(3) 1 d . . P A 2
H100 H 0.299932 0.474987 0.875787 0.043 Uiso 0.384(3) 1 calc R U P A 2
H101 H 0.318958 0.446494 0.940598 0.043 Uiso 0.384(3) 1 calc R U P A 2
H102 H 0.205664 0.509915 0.920910 0.043 Uiso 0.384(3) 1 calc R U P A 2

loop_
_atom_site_aniso_label
_atom_site_aniso_U_11
_atom_site_aniso_U_22
_atom_site_aniso_U_33
_atom_site_aniso_U_23
_atom_site_aniso_U_13
_atom_site_aniso_U_12
Sn1 0.0136(2) 0.0199(3) 0.0162(2) -0.00111(19) 0.00165(18) -0.0062(2)
C1 0.015(3) 0.032(4) 0.016(4) 0.003(3) -0.005(3) -0.013(3)
C2 0.018(4) 0.035(4) 0.018(4) 0.002(3) 0.002(3) -0.016(3)
C3 0.023(4) 0.043(5) 0.023(4) -0.017(4) 0.014(3) -0.016(4)
C4 0.014(4) 0.024(4) 0.039(4) -0.011(3) 0.006(3) -0.006(3)
C5 0.014(3) 0.023(4) 0.027(4) -0.007(3) 0.005(3) -0.003(3)
C6 0.024(4) 0.018(4) 0.023(4) 0.003(3) -0.001(3) -0.002(3)
C7 0.042(5) 0.018(4) 0.040(5) -0.003(3) 0.010(4) -0.002(4)
C8 0.042(5) 0.019(4) 0.055(5) 0.009(4) -0.011(4) -0.014(4)
C9 0.030(4) 0.036(5) 0.046(5) 0.004(4) -0.009(4) -0.007(4)
Cr1 0.0147(6) 0.0256(6) 0.0227(6) -0.0022(5) 0.0019(4) -0.0083(5)
C10 0.012(3) 0.027(4) 0.029(4) 0.007(3) 0.003(3) -0.005(3)
O1 0.041(3) 0.037(3) 0.025(3) -0.014(2) 0.002(2) -0.021(3)
C11 0.019(4) 0.026(4) 0.028(4) -0.003(3) -0.003(3) -0.005(3)
O2 0.032(3) 0.047(3) 0.045(3) 0.013(3) 0.003(2) -0.025(3)
C12 0.026(4) 0.023(4) 0.035(4) -0.006(3) 0.007(3) -0.009(4)
O3 0.022(3) 0.028(3) 0.061(4) -0.004(3) 0.000(3) -0.005(2)
C13 0.011(3) 0.012(3) 0.006(3) 0.004(2) 0.002(2) -0.003(3)
C14 0.009(3) 0.003(3) 0.017(3) -0.003(3) 0.003(3) 0.002(3)
C15 0.017(3) 0.015(3) 0.007(3) -0.003(3) 0.002(3) -0.004(3)
C16 0.017(3) 0.014(4) 0.017(3) -0.006(3) 0.008(3) -0.010(3)
C17 0.009(3) 0.018(4) 0.018(4) -0.008(3) 0.001(3) -0.005(3)
C18 0.009(3) 0.007(3) 0.014(3) -0.006(3) 0.001(2) 0.002(3)
C19 0.010(3) 0.015(3) 0.012(3) 0.002(3) -0.004(2) -0.007(3)
C20 0.012(3) 0.025(4) 0.014(3) 0.000(3) 0.001(3) -0.007(3)
C21 0.022(4) 0.029(4) 0.012(3) -0.001(3) 0.007(3) -0.013(3)
Si1 0.0192(10) 0.0197(10) 0.0177(10) -0.0020(8) -0.0013(8) -0.0090(8)
Si2 0.0152(10) 0.0198(11) 0.0215(10) -0.0003(8) -0.0025(8) -0.0023(8)
Si3 0.0184(10) 0.0376(13) 0.0287(11) -0.0162(9) 0.0009(8) -0.0102(9)
Si4 0.0144(10) 0.0336(12) 0.0193(10) 0.0013(9) -0.0026(8) -0.0060(9)
Si5 0.041(2) 0.042(2) 0.0195(18) -0.0077(15) 0.0121(15) -0.0255(18)
Si6 0.0332(19) 0.030(2) 0.0289(19) 0.0066(15) -0.0016(15) -0.0193(16)
Si7 0.0193(17) 0.034(2) 0.0296(19) -0.0054(15) 0.0080(14) -0.0158(16)
Si8 0.021(3) 0.025(3) 0.015(3) 0.004(2) 0.005(2) -0.002(2)
Si9 0.019(3) 0.021(3) 0.018(3) 0.005(2) 0.000(2) -0.004(2)
Si10 0.022(3) 0.022(3) 0.026(3) -0.001(2) 0.001(2) -0.013(2)
C22 0.036(4) 0.025(4) 0.020(4) -0.005(3) 0.004(3) -0.012(3)
C23 0.028(4) 0.020(4) 0.027(4) -0.004(3) 0.000(3) -0.002(3)
C24 0.025(4) 0.024(4) 0.032(4) -0.006(3) -0.002(3) -0.012(3)
C25 0.027(4) 0.023(4) 0.034(4) 0.005(3) -0.004(3) -0.004(3)
C26 0.024(4) 0.026(4) 0.041(4) -0.006(3) -0.003(3) -0.006(3)
C27 0.016(4) 0.033(4) 0.033(4) 0.003(3) -0.001(3) -0.001(3)
C28 0.029(4) 0.059(6) 0.062(5) -0.042(4) 0.014(4) -0.023(4)
C29 0.033(4) 0.022(4) 0.049(5) -0.014(3) 0.003(4) -0.010(3)
C30 0.037(5) 0.062(6) 0.021(4) -0.023(4) 0.004(3) -0.013(4)
C31 0.015(4) 0.033(4) 0.035(4) -0.006(3) -0.005(3) -0.006(3)
C32 0.024(4) 0.069(6) 0.033(5) 0.009(4) -0.007(3) -0.008(4)
C33 0.018(4) 0.021(4) 0.061(5) 0.005(4) -0.001(3) -0.001(3)
C34 0.089(15) 0.075(8) 0.044(11) -0.037(8) 0.047(9) -0.066(11)
C35 0.018(11) 0.034(5) 0.043(6) -0.015(4) 0.004(11) -0.018(10)
C36 0.056(5) 0.053(5) 0.014(4) 0.004(4) -0.003(3) -0.029(4)
C37 0.054(15) 0.07(2) 0.051(16) 0.040(13) -0.007(11) -0.036(16)
C38 0.045(5) 0.044(5) 0.045(5) 0.028(4) -0.020(4) -0.021(4)
C39 0.070(6) 0.019(4) 0.052(5) -0.005(4) 0.002(4) -0.015(4)
C40 0.019(7) 0.041(10) 0.039(8) -0.003(6) 0.011(5) -0.012(7)
C41 0.019(4) 0.087(7) 0.042(5) -0.009(5) 0.010(4) -0.003(4)
C42 0.042(5) 0.035(5) 0.065(6) 0.011(4) -0.021(4) -0.027(4)
C43 0.089(15) 0.075(8) 0.044(11) -0.037(8) 0.047(9) -0.066(11)
C44 0.054(15) 0.07(2) 0.051(16) 0.040(13) -0.007(11) -0.036(16)
C45 0.019(7) 0.041(10) 0.039(8) -0.003(6) 0.011(5) -0.012(7)
Sn2 0.0115(2) 0.0230(3) 0.0157(2) 0.00222(19) -0.00322(18) -0.0079(2)
C46 0.010(3) 0.018(4) 0.023(4) 0.005(3) -0.002(3) -0.007(3)
C47 0.022(4) 0.041(5) 0.014(4) -0.007(3) 0.007(3) -0.024(4)
C48 0.032(4) 0.045(5) 0.024(4) 0.014(4) -0.017(3) -0.020(4)
C49 0.014(4) 0.026(4) 0.045(5) 0.005(4) -0.013(3) -0.004(3)
C50 0.019(4) 0.019(4) 0.034(4) -0.010(3) 0.002(3) -0.007(3)
C51 0.017(4) 0.025(4) 0.045(5) -0.007(3) -0.001(3) -0.009(3)
C52 0.028(4) 0.022(4) 0.080(6) 0.003(4) -0.023(4) -0.003(4)
C53 0.036(5) 0.032(5) 0.064(5) -0.009(4) -0.011(4) -0.012(4)
C54 0.032(5) 0.051(6) 0.095(7) -0.043(5) 0.023(5) -0.013(4)
Cr2 0.0120(5) 0.0275(7) 0.0231(6) -0.0036(5) -0.0035(4) -0.0072(5)
O4 0.091(5) 0.147(6) 0.036(3) 0.042(4) -0.026(3) -0.102(5)
C55 0.029(4) 0.081(6) 0.027(4) 0.008(4) -0.014(3) -0.037(4)
C56 0.022(4) 0.018(4) 0.023(4) 0.000(3) -0.009(3) -0.004(3)
O5 0.028(3) 0.038(3) 0.046(3) -0.005(2) -0.016(2) -0.014(2)
O6 0.020(3) 0.075(5) 0.180(7) -0.087(5) 0.028(4) -0.020(3)
C57 0.028(5) 0.051(6) 0.071(6) -0.037(5) 0.002(4) -0.022(4)
C58 0.014(3) 0.019(4) 0.013(3) -0.002(3) -0.002(3) -0.003(3)
C59 0.014(3) 0.007(3) 0.021(4) -0.007(3) 0.006(3) -0.004(3)
C60 0.017(3) 0.019(4) 0.011(3) -0.003(3) 0.001(3) -0.003(3)
C61 0.013(3) 0.011(3) 0.020(4) -0.011(3) 0.003(3) 0.003(3)
C62 0.011(3) 0.007(3) 0.025(4) -0.005(3) -0.002(3) -0.001(3)
C63 0.013(3) 0.008(3) 0.018(3) 0.001(3) -0.005(3) -0.002(3)
C64 0.024(4) 0.020(4) 0.013(3) 0.002(3) -0.007(3) -0.016(3)
C65 0.006(3) 0.023(4) 0.022(4) 0.004(3) -0.004(3) -0.004(3)
C66 0.019(4) 0.049(5) 0.016(4) -0.010(3) -0.003(3) -0.011(3)
Si11 0.0181(10) 0.0420(13) 0.0220(11) -0.0044(9) 0.0040(8) -0.0156(9)
Si12 0.0362(12) 0.0333(12) 0.0269(11) 0.0106(9) -0.0116(9) -0.0241(10)
Si13 0.0128(10) 0.0179(11) 0.0421(12) 0.0087(9) 0.0040(9) -0.0033(8)
Si14 0.0186(10) 0.0217(11) 0.0187(10) 0.0005(8) 0.0010(8) -0.0073(8)
Si15 0.021(3) 0.041(5) 0.019(4) -0.009(3) -0.004(2) 0.001(3)
Si16 0.0339(13) 0.0745(17) 0.0300(13) 0.0252(12) -0.0135(10) -0.0237(12)
Si17 0.0243(11) 0.0322(12) 0.0393(13) -0.0044(10) -0.0129(9) -0.0079(9)
Si18 0.028(4) 0.048(7) 0.018(5) -0.015(4) -0.006(3) -0.002(4)
C67 0.015(5) 0.025(7) 0.026(5) -0.003(5) 0.005(4) 0.003(5)
C68 0.025(9) 0.028(8) 0.034(9) -0.018(7) 0.009(7) -0.004(7)
C69 0.016(6) 0.026(7) 0.052(14) -0.011(10) 0.011(10) -0.011(5)
C70 0.015(5) 0.025(7) 0.026(5) -0.003(5) 0.005(4) 0.003(5)
C71 0.005(8) 0.024(10) 0.025(11) 0.002(8) 0.004(7) 0.001(7)
C72 0.016(6) 0.026(7) 0.052(14) -0.011(10) 0.011(10) -0.011(5)
C73 0.041(8) 0.040(9) 0.016(7) 0.011(6) 0.003(6) -0.015(7)
C74 0.032(7) 0.014(7) 0.021(7) 0.009(6) -0.012(6) -0.018(6)
C75 0.019(7) 0.021(8) 0.048(9) -0.002(7) -0.006(7) -0.006(6)
C76 0.053(12) 0.008(8) 0.034(10) -0.005(7) 0.009(9) -0.004(8)
C78 0.040(11) 0.025(10) 0.022(10) 0.006(8) -0.001(8) -0.018(8)
C79 0.020(4) 0.014(4) 0.112(7) 0.000(4) 0.012(4) -0.004(3)
C80 0.035(4) 0.027(4) 0.043(5) 0.019(3) 0.013(4) 0.001(4)
C81 0.021(4) 0.017(4) 0.038(4) 0.005(3) 0.000(3) -0.005(3)
C82 0.022(4) 0.018(4) 0.027(4) 0.004(3) 0.002(3) -0.001(3)
C83 0.014(4) 0.034(4) 0.041(4) -0.010(3) 0.013(3) -0.003(3)
C84 0.057(5) 0.030(4) 0.024(4) -0.004(3) 0.002(4) -0.010(4)
C85 0.024(8) 0.025(9) 0.009(8) -0.008(7) 0.000(6) -0.009(7)
C86 0.022(7) 0.026(7) 0.030(7) -0.009(6) 0.003(6) 0.003(6)
C87 0.037(8) 0.030(8) 0.029(8) -0.013(6) 0.003(6) -0.007(7)
C88 0.034(5) 0.050(5) 0.037(5) 0.003(4) -0.017(4) 0.001(4)
C89 0.024(9) 0.039(9) 0.021(8) 0.005(7) 0.002(7) -0.012(8)
C90 0.032(8) 0.023(8) 0.041(9) 0.016(6) -0.011(7) -0.006(7)
C91 0.024(4) 0.101(7) 0.039(5) -0.018(5) -0.005(4) -0.027(5)
C92 0.013(4) 0.051(5) 0.036(4) -0.009(4) -0.001(3) -0.006(4)
C93 0.052(10) 0.036(6) 0.020(8) 0.005(8) -0.019(8) -0.028(7)
C98 0.048(12) 0.071(15) 0.023(10) 0.015(9) -0.002(8) -0.046(12)
C99 0.052(10) 0.036(6) 0.020(8) 0.005(8) -0.019(8) -0.028(7)
C100 0.018(11) 0.034(5) 0.043(6) -0.015(4) 0.004(11) -0.018(10)

loop_
_atom_type_symbol
_atom_type_description
_atom_type_scat_dispersion_real
_atom_type_scat_dispersion_imag
_atom_type_scat_source
C C 0.0033 0.0016 'International Tables Vol C Tables 4.2.6.8 and 6.1.1.4'
H H 0.0000 0.0000 'International Tables Vol C Tables 4.2.6.8 and 6.1.1.4'
Si Si 0.0817 0.0704 'International Tables Vol C Tables 4.2.6.8 and 6.1.1.4'
Sn Sn -0.6537 1.4246 'International Tables Vol C Tables 4.2.6.8 and 6.1.1.4'
Cr Cr 0.3209 0.6236 'International Tables Vol C Tables 4.2.6.8 and 6.1.1.4'
O O 0.0106 0.0060 'International Tables Vol C Tables 4.2.6.8 and 6.1.1.4'

loop_
_geom_angle_atom_site_label_1
_geom_angle_atom_site_label_2
_geom_angle_atom_site_label_3
_geom_angle
C5 Sn1 C1 95.3(2)
C5 Sn1 C13 120.9(2)
C1 Sn1 C13 141.8(2)
C5 Sn1 Cr1 56.79(16)
C1 Sn1 Cr1 57.59(16)
C13 Sn1 Cr1 152.38(14)
C2 C1 C6 118.2(5)
C2 C1 Sn1 119.0(4)
C6 C1 Sn1 122.8(4)
C2 C1 Cr1 67.2(3)
C6 C1 Cr1 129.9(4)
Sn1 C1 Cr1 75.22(19)
C1 C2 C3 129.3(6)
C1 C2 Cr1 78.0(3)
C3 C2 Cr1 69.2(3)
C1 C2 H2 114.2
C3 C2 H2 114.2
Cr1 C2 H2 114.2
C4 C3 C2 126.2(6)
C4 C3 Cr1 73.0(4)
C2 C3 Cr1 73.2(3)
C4 C3 H3 116.1
C2 C3 H3 116.1
Cr1 C3 H3 116.1
C5 C4 C3 126.6(6)
C5 C4 Cr1 77.4(4)
C3 C4 Cr1 70.3(4)
C5 C4 H4 116.1
C3 C4 H4 116.1
Cr1 C4 H4 116.1
C4 C5 Sn1 123.0(5)
C4 C5 Cr1 67.6(3)
Sn1 C5 Cr1 76.42(19)
C4 C5 H5 117.8
Sn1 C5 H5 117.8
Cr1 C5 H5 117.8
C7 C6 C9 110.3(5)
C7 C6 C1 111.1(5)
C9 C6 C1 108.1(5)
C7 C6 C8 108.2(5)
C9 C6 C8 107.2(5)
C1 C6 C8 111.9(5)
C6 C7 H7 109.5
C6 C7 H7A 109.5
H7 C7 H7A 109.5
C6 C7 H7B 109.5
H7 C7 H7B 109.5
H7A C7 H7B 109.5
C6 C8 H8 109.5
C6 C8 H8A 109.5
H8 C8 H8A 109.5
C6 C8 H8B 109.5
H8 C8 H8B 109.5
H8A C8 H8B 109.5
C6 C9 H9 109.5
C6 C9 H9A 109.5
H9 C9 H9A 109.5
C6 C9 H9B 109.5
H9 C9 H9B 109.5
H9A C9 H9B 109.5
C12 Cr1 C11 87.3(3)
C12 Cr1 C10 91.5(3)
C11 Cr1 C10 86.8(3)
C12 Cr1 C3 109.4(3)
C11 Cr1 C3 93.7(3)
C10 Cr1 C3 159.1(3)
C12 Cr1 C4 86.1(3)
C11 Cr1 C4 121.4(3)
C10 Cr1 C4 151.4(2)
C3 Cr1 C4 36.6(2)
C12 Cr1 C2 145.8(3)
C11 Cr1 C2 87.3(2)
C10 Cr1 C2 121.8(2)
C3 Cr1 C2 37.5(2)
C4 Cr1 C2 68.3(2)
C12 Cr1 C5 88.3(2)
C11 Cr1 C5 156.3(2)
C10 Cr1 C5 116.6(2)
C3 Cr1 C5 65.9(2)
C4 Cr1 C5 34.94(19)
C2 Cr1 C5 83.3(2)
C12 Cr1 C1 168.2(2)
C11 Cr1 C1 104.0(2)
C10 Cr1 C1 92.0(2)
C3 Cr1 C1 67.5(2)
C4 Cr1 C1 85.4(2)
C2 Cr1 C1 34.78(18)
C5 Cr1 C1 80.0(2)
C12 Cr1 Sn1 122.3(2)
C11 Cr1 Sn1 148.7(2)
C10 Cr1 Sn1 82.92(18)
C3 Cr1 Sn1 85.89(16)
C4 Cr1 Sn1 74.53(15)
C2 Cr1 Sn1 73.48(15)
C5 Cr1 Sn1 46.79(13)
C1 Cr1 Sn1 47.19(14)
O1 C10 Cr1 177.6(6)
O2 C11 Cr1 177.1(6)
O3 C12 Cr1 178.3(6)
C14 C13 C18 122.1(5)
C14 C13 Sn1 122.4(4)
C18 C13 Sn1 114.8(4)
C13 C14 C15 118.0(5)
C13 C14 C19 122.5(5)
C15 C14 C19 119.4(5)
C16 C15 C14 123.2(5)
C16 C15 H15 118.4
C14 C15 H15 118.4
C15 C16 C17 115.6(5)
C15 C16 C21 122.9(5)
C17 C16 C21 121.4(5)
C18 C17 C16 123.6(5)
C18 C17 H17 118.2
C16 C17 H17 118.2
C17 C18 C13 117.2(5)
C17 C18 C20 119.9(5)
C13 C18 C20 122.8(5)
C14 C19 Si1 114.7(4)
C14 C19 Si2 113.4(4)
Si1 C19 Si2 117.8(3)
C14 C19 H19 102.7
Si1 C19 H19 102.7
Si2 C19 H19 102.7
C18 C20 Si3 114.3(4)
C18 C20 Si4 115.7(4)
Si3 C20 Si4 116.9(3)
C18 C20 H20 102.2
Si3 C20 H20 102.2
Si4 C20 H20 102.2
C16 C21 Si9 115.7(4)
C16 C21 Si7 114.7(4)
C16 C21 Si5 107.5(4)
Si7 C21 Si5 109.5(3)
C16 C21 Si8 105.2(4)
Si9 C21 Si8 110.6(3)
C16 C21 Si6 109.0(4)
Si7 C21 Si6 108.2(3)
Si5 C21 Si6 107.7(3)
C16 C21 Si10 110.4(4)
Si9 C21 Si10 106.5(3)
Si8 C21 Si10 108.3(3)
C24 Si1 C23 110.3(3)
C24 Si1 C22 107.0(3)
C23 Si1 C22 106.7(3)
C24 Si1 C19 109.6(3)
C23 Si1 C19 108.5(3)
C22 Si1 C19 114.7(3)
C27 Si2 C26 107.5(3)
C27 Si2 C25 107.9(3)
C26 Si2 C25 110.1(3)
C27 Si2 C19 109.3(3)
C26 Si2 C19 109.0(3)
C25 Si2 C19 112.8(3)
C28 Si3 C29 107.3(3)
C28 Si3 C30 109.3(3)
C29 Si3 C30 110.7(3)
C28 Si3 C20 113.9(3)
C29 Si3 C20 109.4(3)
C30 Si3 C20 106.4(3)
C33 Si4 C31 108.4(3)
C33 Si4 C32 110.7(3)
C31 Si4 C32 107.0(3)
C33 Si4 C20 106.2(3)
C31 Si4 C20 117.2(3)
C32 Si4 C20 107.4(3)
C36 Si5 C34 103.9(6)
C36 Si5 C35 110.9(6)
C34 Si5 C35 103.9(9)
C36 Si5 C21 114.3(3)
C34 Si5 C21 114.6(5)
C35 Si5 C21 108.7(9)
C38 Si6 C37 102.3(14)
C38 Si6 C39 112.6(4)
C37 Si6 C39 106.2(9)
C38 Si6 C21 115.0(3)
C37 Si6 C21 112.6(10)
C39 Si6 C21 107.8(3)
C40 Si7 C21 115.5(5)
C40 Si7 C41 109.0(4)
C21 Si7 C41 105.8(3)
C40 Si7 C42 104.7(4)
C21 Si7 C42 111.5(3)
C41 Si7 C42 110.3(3)
C100 Si8 C41 116.2(16)
C100 Si8 C43 105.8(18)
C41 Si8 C43 103.5(8)
C100 Si8 C21 108.7(13)
C41 Si8 C21 109.2(4)
C43 Si8 C21 113.4(12)
C21 Si9 C44 114(2)
C21 Si9 C36 111.9(3)
C44 Si9 C36 106.4(15)
C21 Si9 C38 110.5(3)
C44 Si9 C38 104(2)
C36 Si9 C38 109.0(3)
C42 Si10 C45 95.7(8)
C42 Si10 C21 120.8(4)
C45 Si10 C21 112.8(7)
C42 Si10 C39 112.6(4)
C45 Si10 C39 112.9(7)
C21 Si10 C39 102.6(3)
Si1 C22 H22 109.5
Si1 C22 H22A 109.5
H22 C22 H22A 109.5
Si1 C22 H22B 109.5
H22 C22 H22B 109.5
H22A C22 H22B 109.5
Si1 C23 H23 109.5
Si1 C23 H23A 109.5
H23 C23 H23A 109.5
Si1 C23 H23B 109.5
H23 C23 H23B 109.5
H23A C23 H23B 109.5
Si1 C24 H24 109.5
Si1 C24 H24A 109.5
H24 C24 H24A 109.5
Si1 C24 H24B 109.5
H24 C24 H24B 109.5
H24A C24 H24B 109.5
Si2 C25 H25 109.5
Si2 C25 H25A 109.5
H25 C25 H25A 109.5
Si2 C25 H25B 109.5
H25 C25 H25B 109.5
H25A C25 H25B 109.5
Si2 C26 H26 109.5
Si2 C26 H26A 109.5
H26 C26 H26A 109.5
Si2 C26 H26B 109.5
H26 C26 H26B 109.5
H26A C26 H26B 109.5
Si2 C27 H27 109.5
Si2 C27 H27A 109.5
H27 C27 H27A 109.5
Si2 C27 H27B 109.5
H27 C27 H27B 109.5
H27A C27 H27B 109.5
Si3 C28 H28 109.5
Si3 C28 H28A 109.5
H28 C28 H28A 109.5
Si3 C28 H28B 109.5
H28 C28 H28B 109.5
H28A C28 H28B 109.5
Si3 C29 H29 109.5
Si3 C29 H29A 109.5
H29 C29 H29A 109.5
Si3 C29 H29B 109.5
H29 C29 H29B 109.5
H29A C29 H29B 109.5
Si3 C30 H30 109.5
Si3 C30 H30A 109.5
H30 C30 H30A 109.5
Si3 C30 H30B 109.5
H30 C30 H30B 109.5
H30A C30 H30B 109.5
Si4 C31 H31 109.5
Si4 C31 H31A 109.5
H31 C31 H31A 109.5
Si4 C31 H31B 109.5
H31 C31 H31B 109.5
H31A C31 H31B 109.5
Si4 C32 H32 109.5
Si4 C32 H32A 109.5
H32 C32 H32A 109.5
Si4 C32 H32B 109.5
H32 C32 H32B 109.5
H32A C32 H32B 109.5
Si4 C33 H33 109.5
Si4 C33 H33A 109.5
H33 C33 H33A 109.5
Si4 C33 H33B 109.5
H33 C33 H33B 109.5
H33A C33 H33B 109.5
Si5 C34 H34 109.5
Si5 C34 H34A 109.5
H34 C34 H34A 109.5
Si5 C34 H34B 109.5
H34 C34 H34B 109.5
H34A C34 H34B 109.5
Si5 C35 H35 109.5
Si5 C35 H35A 109.5
H35 C35 H35A 109.5
Si5 C35 H35B 109.5
H35 C35 H35B 109.5
H35A C35 H35B 109.5
Si5 C36 H36 109.5
Si5 C36 H36A 109.5
H36 C36 H36A 109.5
Si5 C36 H36B 109.5
H36 C36 H36B 109.5
H36A C36 H36B 109.5
Si9 C36 H36C 109.5
Si9 C36 H36D 109.5
H36C C36 H36D 109.5
Si9 C36 H36E 109.5
H36C C36 H36E 109.5
H36D C36 H36E 109.5
Si6 C37 H37 109.5
Si6 C37 H37A 109.5
H37 C37 H37A 109.5
Si6 C37 H37B 109.5
H37 C37 H37B 109.5
H37A C37 H37B 109.5
Si6 C38 H103 109.5
Si6 C38 H104 109.5
H103 C38 H104 109.5
Si6 C38 H105 109.5
H103 C38 H105 109.5
H104 C38 H105 109.5
Si9 C38 H106 109.5
Si9 C38 H107 109.5
H106 C38 H107 109.5
Si9 C38 H108 109.5
H106 C38 H108 109.5
H107 C38 H108 109.5
Si6 C39 H109 109.5
Si6 C39 H110 109.5
H109 C39 H110 109.5
Si6 C39 H111 109.5
H109 C39 H111 109.5
H110 C39 H111 109.5
Si10 C39 H112 109.5
Si10 C39 H113 109.5
H112 C39 H113 109.5
Si10 C39 H114 109.5
H112 C39 H114 109.5
H113 C39 H114 109.5
Si7 C40 H40 109.5
Si7 C40 H40A 109.5
H40 C40 H40A 109.5
Si7 C40 H40B 109.5
H40 C40 H40B 109.5
H40A C40 H40B 109.5
Si7 C41 H41 109.5
Si7 C41 H41A 109.5
H41 C41 H41A 109.5
Si7 C41 H41B 109.5
H41 C41 H41B 109.5
H41A C41 H41B 109.5
Si8 C41 H41C 109.5
Si8 C41 H41D 109.5
H41C C41 H41D 109.5
Si8 C41 H41E 109.5
H41C C41 H41E 109.5
H41D C41 H41E 109.5
Si7 C42 H42 109.5
Si7 C42 H42A 109.5
H42 C42 H42A 109.5
Si7 C42 H42B 109.5
H42 C42 H42B 109.5
H42A C42 H42B 109.5
Si10 C42 H42C 109.5
Si10 C42 H42D 109.5
H42C C42 H42D 109.5
Si10 C42 H42E 109.5
H42C C42 H42E 109.5
H42D C42 H42E 109.5
Si8 C43 H43 109.5
Si8 C43 H43A 109.5
H43 C43 H43A 109.5
Si8 C43 H43B 109.5
H43 C43 H43B 109.5
H43A C43 H43B 109.5
Si9 C44 H44 109.5
Si9 C44 H44A 109.5
H44 C44 H44A 109.5
Si9 C44 H44B 109.5
H44 C44 H44B 109.5
H44A C44 H44B 109.5
Si10 C45 H45 109.5
Si10 C45 H45A 109.5
H45 C45 H45A 109.5
Si10 C45 H45B 109.5
H45 C45 H45B 109.5
H45A C45 H45B 109.5
C50 Sn2 C46 95.6(2)
C50 Sn2 C58 123.4(2)
C46 Sn2 C58 139.4(2)
C50 Sn2 Cr2 57.53(16)
C46 Sn2 Cr2 58.08(15)
C58 Sn2 Cr2 151.18(15)
C47 C46 C51 119.5(5)
C47 C46 Sn2 118.2(4)
C51 C46 Sn2 122.2(4)
C47 C46 Cr2 66.9(3)
C51 C46 Cr2 130.3(4)
Sn2 C46 Cr2 74.73(18)
C46 C47 C48 130.4(6)
C46 C47 Cr2 78.5(3)
C48 C47 Cr2 69.1(3)
C46 C47 H47 113.5
C48 C47 H47 113.5
Cr2 C47 H47 113.5
C49 C48 C47 126.1(6)
C49 C48 Cr2 73.2(4)
C47 C48 Cr2 73.8(3)
C49 C48 H48 116.3
C47 C48 H48 116.3
Cr2 C48 H48 116.3
C50 C49 C48 125.7(6)
C50 C49 Cr2 78.0(4)
C48 C49 Cr2 69.9(4)
C50 C49 H49 116.7
C48 C49 H49 116.7
Cr2 C49 H49 116.7
C49 C50 Sn2 123.6(5)
C49 C50 Cr2 67.1(3)
Sn2 C50 Cr2 76.01(18)
C49 C50 H50 117.2
Sn2 C50 H50 117.2
Cr2 C50 H50 117.2
C52 C51 C46 111.7(5)
C52 C51 C54 109.0(6)
C46 C51 C54 108.9(5)
C52 C51 C53 107.1(5)
C46 C51 C53 112.5(5)
C54 C51 C53 107.7(5)
C51 C52 H52 109.5
C51 C52 H52A 109.5
H52 C52 H52A 109.5
C51 C52 H52B 109.5
H52 C52 H52B 109.5
H52A C52 H52B 109.5
C51 C53 H53 109.5
C51 C53 H53A 109.5
H53 C53 H53A 109.5
C51 C53 H53B 109.5
H53 C53 H53B 109.5
H53A C53 H53B 109.5
C51 C54 H54 109.5
C51 C54 H54A 109.5
H54 C54 H54A 109.5
C51 C54 H54B 109.5
H54 C54 H54B 109.5
H54A C54 H54B 109.5
C55 Cr2 C57 90.1(3)
C55 Cr2 C56 85.0(3)
C57 Cr2 C56 85.2(3)
C55 Cr2 C48 158.4(3)
C57 Cr2 C48 111.2(3)
C56 Cr2 C48 93.1(3)
C55 Cr2 C49 154.4(3)
C57 Cr2 C49 87.6(3)
C56 Cr2 C49 120.1(2)
C48 Cr2 C49 36.9(2)
C55 Cr2 C47 121.3(3)
C57 Cr2 C47 147.3(3)
C56 Cr2 C47 88.5(2)
C48 Cr2 C47 37.1(2)
C49 Cr2 C47 68.1(2)
C55 Cr2 C50 119.7(3)
C57 Cr2 C50 90.0(3)
C56 Cr2 C50 154.9(2)
C48 Cr2 C50 65.8(2)
C49 Cr2 C50 34.9(2)
C47 Cr2 C50 82.3(2)
C55 Cr2 C46 92.5(3)
C57 Cr2 C46 168.9(2)
C56 Cr2 C46 105.8(2)
C48 Cr2 C46 67.2(2)
C49 Cr2 C46 85.3(2)
C47 Cr2 C46 34.63(19)
C50 Cr2 C46 79.35(19)
C55 Cr2 Sn2 85.3(2)
C57 Cr2 Sn2 122.4(2)
C56 Cr2 Sn2 150.64(19)
C48 Cr2 Sn2 86.04(17)
C49 Cr2 Sn2 74.65(16)
C47 Cr2 Sn2 73.25(15)
C50 Cr2 Sn2 46.45(15)
C46 Cr2 Sn2 47.18(13)
O4 C55 Cr2 175.3(6)
O5 C56 Cr2 175.5(6)
O6 C57 Cr2 175.9(6)
C59 C58 C63 121.3(5)
C59 C58 Sn2 122.8(4)
C63 C58 Sn2 115.8(4)
C60 C59 C58 117.4(5)
C60 C59 C64 120.1(5)
C58 C59 C64 122.4(5)
C59 C60 C61 124.4(5)
C59 C60 H60 117.8
C61 C60 H60 117.8
C60 C61 C62 115.1(5)
C60 C61 C66 121.7(5)
C62 C61 C66 123.1(5)
C63 C62 C61 123.7(5)
C63 C62 H62 118.1
C61 C62 H62 118.1
C62 C63 C58 118.1(5)
C62 C63 C65 118.9(5)
C58 C63 C65 123.1(5)
C59 C64 Si12 116.5(4)
C59 C64 Si11 111.2(4)
Si12 C64 Si11 116.4(3)
C59 C64 H64 103.5
Si12 C64 H64 103.5
Si11 C64 H64 103.5
C63 C65 Si14 112.7(4)
C63 C65 Si13 113.1(4)
Si14 C65 Si13 120.0(3)
C63 C65 H65 102.8
Si14 C65 H65 102.8
Si13 C65 H65 102.8
C61 C66 Si15 109.2(5)
C61 C66 Si17 112.6(4)
Si15 C66 Si17 114.4(4)
C61 C66 Si16 107.2(4)
Si15 C66 Si16 105.8(3)
Si17 C66 Si16 107.1(3)
C61 C66 Si18 105.2(5)
Si17 C66 Si18 101.3(4)
Si16 C66 Si18 123.5(4)
C71 Si11 C72 112.2(9)
C69 Si11 C67 108.6(6)
C71 Si11 C70 113.6(7)
C72 Si11 C70 108.4(7)
C71 Si11 C64 109.6(5)
C72 Si11 C64 106.2(9)
C69 Si11 C64 113.4(6)
C67 Si11 C64 117.5(4)
C70 Si11 C64 106.5(5)
C69 Si11 C68 104.2(7)
C67 Si11 C68 102.0(5)
C64 Si11 C68 109.6(4)
C77 Si12 C76 110.9(7)
C75 Si12 C64 111.8(5)
C77 Si12 C64 114.7(6)
C76 Si12 C64 117.8(5)
C75 Si12 C74 112.5(6)
C64 Si12 C74 108.9(4)
C75 Si12 C73 111.7(6)
C64 Si12 C73 108.8(4)
C74 Si12 C73 102.7(5)
C77 Si12 C78 104.4(7)
C76 Si12 C78 99.1(6)
C64 Si12 C78 107.8(4)
C79 Si13 C80 108.1(3)
C79 Si13 C81 108.5(3)
C80 Si13 C81 108.8(3)
C79 Si13 C65 114.9(3)
C80 Si13 C65 107.0(3)
C81 Si13 C65 109.5(2)
C83 Si14 C82 109.2(3)
C83 Si14 C84 107.3(3)
C82 Si14 C84 109.8(3)
C83 Si14 C65 116.2(3)
C82 Si14 C65 107.0(3)
C84 Si14 C65 107.3(3)
C87 Si15 C85 104.0(7)
C87 Si15 C86 108.1(7)
C85 Si15 C86 105.0(8)
C87 Si15 C66 120.9(6)
C85 Si15 C66 113.2(7)
C86 Si15 C66 104.6(5)
C97 Si16 C88 112.5(7)
C88 Si16 C90 104.9(4)
C97 Si16 C66 111.3(7)
C88 Si16 C66 114.0(3)
C90 Si16 C66 125.0(4)
C97 Si16 C98 119.3(7)
C88 Si16 C98 98.4(5)
C66 Si16 C98 100.4(6)
C88 Si16 C89 103.9(5)
C90 Si16 C89 99.0(6)
C66 Si16 C89 107.3(5)
C93 Si17 C92 122.4(5)
C93 Si17 C91 98.6(5)
C92 Si17 C91 105.5(3)
C93 Si17 C66 104.6(5)
C92 Si17 C66 110.4(3)
C91 Si17 C66 115.4(3)
C92 Si17 C99 98.5(6)
C91 Si17 C99 107.5(6)
C66 Si17 C99 117.7(6)
C96 Si18 C94 103.5(10)
C96 Si18 C95 103.7(8)
C94 Si18 C95 108.4(10)
C96 Si18 C66 113.4(7)
C94 Si18 C66 109.4(10)
C95 Si18 C66 117.4(7)
Si11 C67 H67 109.5
Si11 C67 H67A 109.5
H67 C67 H67A 109.5
Si11 C67 H67B 109.5
H67 C67 H67B 109.5
H67A C67 H67B 109.5
Si11 C68 H68 109.5
Si11 C68 H68A 109.5
H68 C68 H68A 109.5
Si11 C68 H68B 109.5
H68 C68 H68B 109.5
H68A C68 H68B 109.5
Si11 C69 H69 109.5
Si11 C69 H69A 109.5
H69 C69 H69A 109.5
Si11 C69 H69B 109.5
H69 C69 H69B 109.5
H69A C69 H69B 109.5
Si11 C70 H70 109.5
Si11 C70 H70A 109.5
H70 C70 H70A 109.5
Si11 C70 H70B 109.5
H70 C70 H70B 109.5
H70A C70 H70B 109.5
Si11 C71 H71 109.5
Si11 C71 H71A 109.5
H71 C71 H71A 109.5
Si11 C71 H71B 109.5
H71 C71 H71B 109.5
H71A C71 H71B 109.5
Si11 C72 H72 109.5
Si11 C72 H72A 109.5
H72 C72 H72A 109.5
Si11 C72 H72B 109.5
H72 C72 H72B 109.5
H72A C72 H72B 109.5
Si12 C73 H73 109.5
Si12 C73 H73A 109.5
H73 C73 H73A 109.5
Si12 C73 H73B 109.5
H73 C73 H73B 109.5
H73A C73 H73B 109.5
Si12 C74 H74 109.5
Si12 C74 H74A 109.5
H74 C74 H74A 109.5
Si12 C74 H74B 109.5
H74 C74 H74B 109.5
H74A C74 H74B 109.5
Si12 C75 H75 109.5
Si12 C75 H75A 109.5
H75 C75 H75A 109.5
Si12 C75 H75B 109.5
H75 C75 H75B 109.5
H75A C75 H75B 109.5
Si12 C76 H76 109.5
Si12 C76 H76A 109.5
H76 C76 H76A 109.5
Si12 C76 H76B 109.5
H76 C76 H76B 109.5
H76A C76 H76B 109.5
Si12 C77 H77 109.5
Si12 C77 H77A 109.5
H77 C77 H77A 109.5
Si12 C77 H77B 109.5
H77 C77 H77B 109.5
H77A C77 H77B 109.5
Si12 C78 H78 109.5
Si12 C78 H78A 109.5
H78 C78 H78A 109.5
Si12 C78 H78B 109.5
H78 C78 H78B 109.5
H78A C78 H78B 109.5
Si13 C79 H79 109.5
Si13 C79 H79A 109.5
H79 C79 H79A 109.5
Si13 C79 H79B 109.5
H79 C79 H79B 109.5
H79A C79 H79B 109.5
Si13 C80 H80 109.5
Si13 C80 H80A 109.5
H80 C80 H80A 109.5
Si13 C80 H80B 109.5
H80 C80 H80B 109.5
H80A C80 H80B 109.5
Si13 C81 H81 109.5
Si13 C81 H81A 109.5
H81 C81 H81A 109.5
Si13 C81 H81B 109.5
H81 C81 H81B 109.5
H81A C81 H81B 109.5
Si14 C82 H82 109.5
Si14 C82 H82A 109.5
H82 C82 H82A 109.5
Si14 C82 H82B 109.5
H82 C82 H82B 109.5
H82A C82 H82B 109.5
Si14 C83 H83 109.5
Si14 C83 H83A 109.5
H83 C83 H83A 109.5
Si14 C83 H83B 109.5
H83 C83 H83B 109.5
H83A C83 H83B 109.5
Si14 C84 H84 109.5
Si14 C84 H84A 109.5
H84 C84 H84A 109.5
Si14 C84 H84B 109.5
H84 C84 H84B 109.5
H84A C84 H84B 109.5
Si15 C85 H85 109.5
Si15 C85 H85A 109.5
H85 C85 H85A 109.5
Si15 C85 H85B 109.5
H85 C85 H85B 109.5
H85A C85 H85B 109.5
Si15 C86 H86 109.5
Si15 C86 H86A 109.5
H86 C86 H86A 109.5
Si15 C86 H86B 109.5
H86 C86 H86B 109.5
H86A C86 H86B 109.5
Si15 C87 H87 109.5
Si15 C87 H87A 109.5
H87 C87 H87A 109.5
Si15 C87 H87B 109.5
H87 C87 H87B 109.5
H87A C87 H87B 109.5
Si16 C88 H88 109.5
Si16 C88 H88A 109.5
H88 C88 H88A 109.5
Si16 C88 H88B 109.5
H88 C88 H88B 109.5
H88A C88 H88B 109.5
Si16 C89 H89 109.5
Si16 C89 H89A 109.5
H89 C89 H89A 109.5
Si16 C89 H89B 109.5
H89 C89 H89B 109.5
H89A C89 H89B 109.5
Si16 C90 H90 109.5
Si16 C90 H90A 109.5
H90 C90 H90A 109.5
Si16 C90 H90B 109.5
H90 C90 H90B 109.5
H90A C90 H90B 109.5
Si17 C91 H91 109.5
Si17 C91 H91A 109.5
H91 C91 H91A 109.5
Si17 C91 H91B 109.5
H91 C91 H91B 109.5
H91A C91 H91B 109.5
Si17 C92 H92 109.5
Si17 C92 H92A 109.5
H92 C92 H92A 109.5
Si17 C92 H92B 109.5
H92 C92 H92B 109.5
H92A C92 H92B 109.5
Si17 C93 H93 109.5
Si17 C93 H93A 109.5
H93 C93 H93A 109.5
Si17 C93 H93B 109.5
H93 C93 H93B 109.5
H93A C93 H93B 109.5
Si18 C94 H94 109.5
Si18 C94 H94A 109.5
H94 C94 H94A 109.5
Si18 C94 H94B 109.5
H94 C94 H94B 109.5
H94A C94 H94B 109.5
Si18 C95 H95 109.5
Si18 C95 H95A 109.5
H95 C95 H95A 109.5
Si18 C95 H95B 109.5
H95 C95 H95B 109.5
H95A C95 H95B 109.5
Si18 C96 H96 109.5
Si18 C96 H96A 109.5
H96 C96 H96A 109.5
Si18 C96 H96B 109.5
H96 C96 H96B 109.5
H96A C96 H96B 109.5
Si16 C97 H97 109.5
Si16 C97 H97A 109.5
H97 C97 H97A 109.5
Si16 C97 H97B 109.5
H97 C97 H97B 109.5
H97A C97 H97B 109.5
Si16 C98 H98 109.5
Si16 C98 H98A 109.5
H98 C98 H98A 109.5
Si16 C98 H98B 109.5
H98 C98 H98B 109.5
H98A C98 H98B 109.5
Si17 C99 H99 109.5
Si17 C99 H99A 109.5
H99 C99 H99A 109.5
Si17 C99 H99B 109.5
H99 C99 H99B 109.5
H99A C99 H99B 109.5
Si8 C100 H100 109.5
Si8 C100 H101 109.5
H100 C100 H101 109.5
Si8 C100 H102 109.5
H100 C100 H102 109.5
H101 C100 H102 109.5

loop_
_geom_bond_atom_site_label_1
_geom_bond_atom_site_label_2
_geom_bond_distance
Sn1 C5 2.058(6)
Sn1 C1 2.083(6)
Sn1 C13 2.139(5)
Sn1 Cr1 2.7450(10)
C1 C2 1.397(7)
C1 C6 1.536(8)
C1 Cr1 2.397(6)
C2 C3 1.436(8)
C2 Cr1 2.258(6)
C2 H2 1.0000
C3 C4 1.397(8)
C3 Cr1 2.205(6)
C3 H3 1.0000
C4 C5 1.387(7)
C4 Cr1 2.239(6)
C4 H4 1.0000
C5 Cr1 2.363(6)
C5 H5 1.0000
C6 C7 1.509(7)
C6 C9 1.531(8)
C6 C8 1.550(8)
C7 H7 0.9800
C7 H7A 0.9800
C7 H7B 0.9800
C8 H8 0.9800
C8 H8A 0.9800
C8 H8B 0.9800
C9 H9 0.9800
C9 H9A 0.9800
C9 H9B 0.9800
Cr1 C12 1.827(7)
Cr1 C11 1.842(7)
Cr1 C10 1.846(7)
C10 O1 1.156(7)
C11 O2 1.162(7)
C12 O3 1.170(7)
C13 C14 1.393(7)
C13 C18 1.403(7)
C14 C15 1.411(7)
C14 C19 1.525(7)
C15 C16 1.396(7)
C15 H15 0.9500
C16 C17 1.418(7)
C16 C21 1.544(7)
C17 C18 1.403(7)
C17 H17 0.9500
C18 C20 1.515(7)
C19 Si1 1.892(5)
C19 Si2 1.908(5)
C19 H19 1.0000
C20 Si3 1.913(6)
C20 Si4 1.913(6)
C20 H20 1.0000
C21 Si9 1.852(7)
C21 Si7 1.894(6)
C21 Si5 1.947(6)
C21 Si8 1.966(7)
C21 Si6 1.970(7)
C21 Si10 1.976(7)
Si1 C24 1.857(6)
Si1 C23 1.864(6)
Si1 C22 1.865(5)
Si2 C27 1.857(6)
Si2 C26 1.860(6)
Si2 C25 1.865(6)
Si3 C28 1.860(6)
Si3 C29 1.863(6)
Si3 C30 1.871(6)
Si4 C33 1.854(6)
Si4 C31 1.855(6)
Si4 C32 1.868(6)
Si5 C36 1.871(7)
Si5 C34 1.887(14)
Si5 C35 1.90(3)
Si6 C38 1.813(7)
Si6 C37 1.90(3)
Si6 C39 1.905(7)
Si7 C40 1.886(12)
Si7 C41 2.016(8)
Si7 C42 2.019(7)
Si8 C100 1.80(4)
Si8 C41 1.859(8)
Si8 C43 1.93(3)
Si9 C44 1.89(6)
Si9 C36 2.017(8)
Si9 C38 2.030(8)
Si10 C42 1.744(8)
Si10 C45 1.88(2)
Si10 C39 2.036(8)
C22 H22 0.9800
C22 H22A 0.9800
C22 H22B 0.9800
C23 H23 0.9800
C23 H23A 0.9800
C23 H23B 0.9800
C24 H24 0.9800
C24 H24A 0.9800
C24 H24B 0.9800
C25 H25 0.9800
C25 H25A 0.9800
C25 H25B 0.9800
C26 H26 0.9800
C26 H26A 0.9800
C26 H26B 0.9800
C27 H27 0.9800
C27 H27A 0.9800
C27 H27B 0.9800
C28 H28 0.9800
C28 H28A 0.9800
C28 H28B 0.9800
C29 H29 0.9800
C29 H29A 0.9800
C29 H29B 0.9800
C30 H30 0.9800
C30 H30A 0.9800
C30 H30B 0.9800
C31 H31 0.9800
C31 H31A 0.9800
C31 H31B 0.9800
C32 H32 0.9800
C32 H32A 0.9800
C32 H32B 0.9800
C33 H33 0.9800
C33 H33A 0.9800
C33 H33B 0.9800
C34 H34 0.9800
C34 H34A 0.9800
C34 H34B 0.9800
C35 H35 0.9800
C35 H35A 0.9800
C35 H35B 0.9800
C36 H36 0.9800
C36 H36A 0.9800
C36 H36B 0.9800
C36 H36C 0.9800
C36 H36D 0.9800
C36 H36E 0.9800
C37 H37 0.9800
C37 H37A 0.9800
C37 H37B 0.9800
C38 H103 0.9800
C38 H104 0.9800
C38 H105 0.9800
C38 H106 0.9800
C38 H107 0.9800
C38 H108 0.9800
C39 H109 0.9800
C39 H110 0.9800
C39 H111 0.9800
C39 H112 0.9800
C39 H113 0.9800
C39 H114 0.9800
C40 H40 0.9800
C40 H40A 0.9800
C40 H40B 0.9800
C41 H41 0.9800
C41 H41A 0.9800
C41 H41B 0.9800
C41 H41C 0.9800
C41 H41D 0.9800
C41 H41E 0.9800
C42 H42 0.9800
C42 H42A 0.9800
C42 H42B 0.9800
C42 H42C 0.9800
C42 H42D 0.9800
C42 H42E 0.9800
C43 H43 0.9800
C43 H43A 0.9800
C43 H43B 0.9800
C44 H44 0.9800
C44 H44A 0.9800
C44 H44B 0.9800
C45 H45 0.9800
C45 H45A 0.9800
C45 H45B 0.9800
Sn2 C50 2.043(6)
Sn2 C46 2.079(6)
Sn2 C58 2.122(5)
Sn2 Cr2 2.7347(10)
C46 C47 1.395(8)
C46 C51 1.528(8)
C46 Cr2 2.406(6)
C47 C48 1.418(8)
C47 Cr2 2.258(5)
C47 H47 1.0000
C48 C49 1.406(8)
C48 Cr2 2.196(6)
C48 H48 1.0000
C49 C50 1.391(8)
C49 Cr2 2.239(6)
C49 H49 1.0000
C50 Cr2 2.378(6)
C50 H50 1.0000
C51 C52 1.517(8)
C51 C54 1.537(8)
C51 C53 1.557(8)
C52 H52 0.9800
C52 H52A 0.9800
C52 H52B 0.9800
C53 H53 0.9800
C53 H53A 0.9800
C53 H53B 0.9800
C54 H54 0.9800
C54 H54A 0.9800
C54 H54B 0.9800
Cr2 C55 1.820(7)
Cr2 C57 1.827(8)
Cr2 C56 1.838(6)
O4 C55 1.164(7)
C56 O5 1.145(6)
O6 C57 1.155(8)
C58 C59 1.404(7)
C58 C63 1.406(7)
C59 C60 1.397(7)
C59 C64 1.511(7)
C60 C61 1.406(7)
C60 H60 0.9500
C61 C62 1.406(7)
C61 C66 1.544(8)
C62 C63 1.396(7)
C62 H62 0.9500
C63 C65 1.514(7)
C64 Si12 1.904(6)
C64 Si11 1.913(6)
C64 H64 1.0000
C65 Si14 1.905(6)
C65 Si13 1.916(6)
C65 H65 1.0000
C66 Si15 1.915(11)
C66 Si17 1.931(6)
C66 Si16 1.934(7)
C66 Si18 1.954(14)
Si11 C71 1.742(16)
Si11 C72 1.82(3)
Si11 C69 1.866(19)
Si11 C67 1.869(10)
Si11 C70 1.897(13)
Si11 C68 1.946(14)
Si12 C75 1.705(11)
Si12 C77 1.734(17)
Si12 C76 1.823(14)
Si12 C74 1.907(11)
Si12 C73 1.967(10)
Si12 C78 2.062(15)
Si13 C79 1.855(6)
Si13 C80 1.857(6)
Si13 C81 1.864(6)
Si14 C83 1.855(6)
Si14 C82 1.867(5)
Si14 C84 1.868(6)
Si15 C87 1.825(13)
Si15 C85 1.873(17)
Si15 C86 1.894(13)
Si16 C97 1.646(18)
Si16 C88 1.877(6)
Si16 C90 1.894(11)
Si16 C98 2.003(15)
Si16 C89 2.024(14)
Si17 C93 1.825(15)
Si17 C92 1.852(6)
Si17 C91 1.890(6)
Si17 C99 2.036(19)
Si18 C96 1.858(17)
Si18 C94 1.92(3)
Si18 C95 1.926(16)
C67 H67 0.9800
C67 H67A 0.9800
C67 H67B 0.9800
C68 H68 0.9800
C68 H68A 0.9800
C68 H68B 0.9800
C69 H69 0.9800
C69 H69A 0.9800
C69 H69B 0.9800
C70 H70 0.9800
C70 H70A 0.9800
C70 H70B 0.9800
C71 H71 0.9800
C71 H71A 0.9800
C71 H71B 0.9800
C72 H72 0.9800
C72 H72A 0.9800
C72 H72B 0.9800
C73 H73 0.9800
C73 H73A 0.9800
C73 H73B 0.9800
C74 H74 0.9800
C74 H74A 0.9800
C74 H74B 0.9800
C75 H75 0.9800
C75 H75A 0.9800
C75 H75B 0.9800
C76 H76 0.9800
C76 H76A 0.9800
C76 H76B 0.9800
C77 H77 0.9800
C77 H77A 0.9800
C77 H77B 0.9800
C78 H78 0.9800
C78 H78A 0.9800
C78 H78B 0.9800
C79 H79 0.9800
C79 H79A 0.9800
C79 H79B 0.9800
C80 H80 0.9800
C80 H80A 0.9800
C80 H80B 0.9800
C81 H81 0.9800
C81 H81A 0.9800
C81 H81B 0.9800
C82 H82 0.9800
C82 H82A 0.9800
C82 H82B 0.9800
C83 H83 0.9800
C83 H83A 0.9800
C83 H83B 0.9800
C84 H84 0.9800
C84 H84A 0.9800
C84 H84B 0.9800
C85 H85 0.9800
C85 H85A 0.9800
C85 H85B 0.9800
C86 H86 0.9800
C86 H86A 0.9800
C86 H86B 0.9800
C87 H87 0.9800
C87 H87A 0.9800
C87 H87B 0.9800
C88 H88 0.9800
C88 H88A 0.9800
C88 H88B 0.9800
C89 H89 0.9800
C89 H89A 0.9800
C89 H89B 0.9800
C90 H90 0.9800
C90 H90A 0.9800
C90 H90B 0.9800
C91 H91 0.9800
C91 H91A 0.9800
C91 H91B 0.9800
C92 H92 0.9800
C92 H92A 0.9800
C92 H92B 0.9800
C93 H93 0.9800
C93 H93A 0.9800
C93 H93B 0.9800
C94 H94 0.9800
C94 H94A 0.9800
C94 H94B 0.9800
C95 H95 0.9800
C95 H95A 0.9800
C95 H95B 0.9800
C96 H96 0.9800
C96 H96A 0.9800
C96 H96B 0.9800
C97 H97 0.9800
C97 H97A 0.9800
C97 H97B 0.9800
C98 H98 0.9800
C98 H98A 0.9800
C98 H98B 0.9800
C99 H99 0.9800
C99 H99A 0.9800
C99 H99B 0.9800
C100 H100 0.9800
C100 H101 0.9800
C100 H102 0.9800

loop_
_geom_torsion_atom_site_label_1
_geom_torsion_atom_site_label_2
_geom_torsion_atom_site_label_3
_geom_torsion_atom_site_label_4
_geom_torsion
C6 C1 C2 C3 174.4(6)
Sn1 C1 C2 C3 -6.6(8)
Cr1 C1 C2 C3 50.0(6)
C6 C1 C2 Cr1 124.3(5)
Sn1 C1 C2 Cr1 -56.7(3)
C1 C2 C3 C4 0.0(10)
Cr1 C2 C3 C4 53.3(6)
C1 C2 C3 Cr1 -53.3(6)
C2 C3 C4 C5 3.0(10)
Cr1 C3 C4 C5 56.4(6)
C2 C3 C4 Cr1 -53.4(6)
C3 C4 C5 Sn1 1.8(9)
Cr1 C4 C5 Sn1 55.2(4)
C3 C4 C5 Cr1 -53.5(6)
C2 C1 C6 C7 -170.3(5)
Sn1 C1 C6 C7 10.7(7)
Cr1 C1 C6 C7 -87.5(6)
C2 C1 C6 C9 68.5(7)
Sn1 C1 C6 C9 -110.4(5)
Cr1 C1 C6 C9 151.3(4)
C2 C1 C6 C8 -49.3(7)
Sn1 C1 C6 C8 131.7(5)
Cr1 C1 C6 C8 33.5(7)
C18 C13 C14 C15 3.9(8)
Sn1 C13 C14 C15 -165.6(4)
C18 C13 C14 C19 -178.8(5)
Sn1 C13 C14 C19 11.6(7)
C13 C14 C15 C16 -0.9(8)
C19 C14 C15 C16 -178.2(5)
C14 C15 C16 C17 -3.3(8)
C14 C15 C16 C21 -179.9(5)
C15 C16 C17 C18 4.8(8)
C21 C16 C17 C18 -178.6(5)
C16 C17 C18 C13 -2.1(8)
C16 C17 C18 C20 174.6(5)
C14 C13 C18 C17 -2.5(8)
Sn1 C13 C18 C17 167.8(4)
C14 C13 C18 C20 -179.1(5)
Sn1 C13 C18 C20 -8.8(7)
C13 C14 C19 Si1 114.3(5)
C15 C14 C19 Si1 -68.4(6)
C13 C14 C19 Si2 -106.4(5)
C15 C14 C19 Si2 70.8(6)
C17 C18 C20 Si3 -80.1(6)
C13 C18 C20 Si3 96.4(6)
C17 C18 C20 Si4 60.2(6)
C13 C18 C20 Si4 -123.4(5)
C15 C16 C21 Si9 -19.5(8)
C17 C16 C21 Si9 164.2(5)
C15 C16 C21 Si7 171.8(5)
C17 C16 C21 Si7 -4.6(7)
C15 C16 C21 Si5 49.8(7)
C17 C16 C21 Si5 -126.6(5)
C15 C16 C21 Si8 102.8(6)
C17 C16 C21 Si8 -73.5(6)
C15 C16 C21 Si6 -66.8(6)
C17 C16 C21 Si6 116.9(5)
C15 C16 C21 Si10 -140.5(5)
C17 C16 C21 Si10 43.1(7)
C14 C19 Si1 C24 -172.8(4)
Si2 C19 Si1 C24 49.8(4)
C14 C19 Si1 C23 -52.3(5)
Si2 C19 Si1 C23 170.3(3)
C14 C19 Si1 C22 66.8(5)
Si2 C19 Si1 C22 -70.5(4)
C16 C21 Si7 C40 172.1(5)
Si5 C21 Si7 C40 -67.0(5)
Si6 C21 Si7 C40 50.1(5)
C16 C21 Si7 C41 -67.3(5)
Si5 C21 Si7 C41 53.6(4)
Si6 C21 Si7 C41 170.8(3)
C16 C21 Si7 C42 52.7(5)
Si5 C21 Si7 C42 173.6(3)
Si6 C21 Si7 C42 -69.2(4)
C16 C21 Si9 C44 -161.0(16)
Si8 C21 Si9 C44 79.6(16)
Si10 C21 Si9 C44 -37.8(16)
C16 C21 Si9 C36 77.9(5)
Si8 C21 Si9 C36 -41.5(5)
Si10 C21 Si9 C36 -159.0(3)
C16 C21 Si9 C38 -43.8(5)
Si8 C21 Si9 C38 -163.2(3)
Si10 C21 Si9 C38 79.3(4)
C51 C46 C47 C48 -173.9(6)
Sn2 C46 C47 C48 6.9(8)
Cr2 C46 C47 C48 -49.4(6)
C51 C46 C47 Cr2 -124.5(5)
Sn2 C46 C47 Cr2 56.3(3)
C46 C47 C48 C49 -1.4(11)
Cr2 C47 C48 C49 -54.2(6)
C46 C47 C48 Cr2 52.8(6)
C47 C48 C49 C50 -3.1(11)
Cr2 C48 C49 C50 -57.6(6)
C47 C48 C49 Cr2 54.5(6)
C48 C49 C50 Sn2 0.7(9)
Cr2 C49 C50 Sn2 -53.5(4)
C48 C49 C50 Cr2 54.1(6)
C47 C46 C51 C52 162.7(5)
Sn2 C46 C51 C52 -18.1(7)
Cr2 C46 C51 C52 79.1(6)
C47 C46 C51 C54 -76.9(7)
Sn2 C46 C51 C54 102.3(6)
Cr2 C46 C51 C54 -160.4(5)
C47 C46 C51 C53 42.3(7)
Sn2 C46 C51 C53 -138.5(5)
Cr2 C46 C51 C53 -41.3(8)
C63 C58 C59 C60 -1.9(8)
Sn2 C58 C59 C60 173.7(4)
C63 C58 C59 C64 -178.6(5)
Sn2 C58 C59 C64 -3.0(8)
C58 C59 C60 C61 0.5(9)
C64 C59 C60 C61 177.3(5)
C59 C60 C61 C62 1.2(8)
C59 C60 C61 C66 178.5(5)
C60 C61 C62 C63 -1.7(8)
C66 C61 C62 C63 -179.0(5)
C61 C62 C63 C58 0.5(8)
C61 C62 C63 C65 -178.3(5)
C59 C58 C63 C62 1.4(8)
Sn2 C58 C63 C62 -174.5(4)
C59 C58 C63 C65 -179.8(5)
Sn2 C58 C63 C65 4.3(7)
C60 C59 C64 Si12 59.7(6)
C58 C59 C64 Si12 -123.6(5)
C60 C59 C64 Si11 -76.9(6)
C58 C59 C64 Si11 99.7(5)
C62 C63 C65 Si14 -66.8(6)
C58 C63 C65 Si14 114.5(5)
C62 C63 C65 Si13 73.3(6)
C58 C63 C65 Si13 -105.4(6)
C60 C61 C66 Si15 57.4(7)
C62 C61 C66 Si15 -125.5(5)
C60 C61 C66 Si17 -174.3(4)
C62 C61 C66 Si17 2.7(7)
C60 C61 C66 Si16 -56.8(6)
C62 C61 C66 Si16 120.3(5)
C60 C61 C66 Si18 76.2(7)
C62 C61 C66 Si18 -106.7(6)
